data_1549700
loop_
_publ_author_name
'Umetani, Masataka'
'Tanaka, Takayuki'
'Osuka, Atsuhiro'

_publ_section_title
;
 Conjugated double helices via self-dimerization of
 \a,\a&#x2019;-Dianilinotripyrrins
;
_journal_name_full 'Chemical Science'
_journal_paper_doi 10.1039/C8SC02739K
_journal_year 2018
_chemical_formula_moiety '4(C54 H61 N5), 1.521(C6), 4(C6 H14), 0.479(C6)'
_chemical_formula_sum 'C252 H300 N20'
_chemical_formula_weight 3609.10
_chemical_name_common 1,14-bis(m-di-t-butylphenyl)-5,10-diphenyltripyrrin
_chemical_name_systematic 1,14-bis(m-di-t-butylphenyl)-5,10-diphenyltripyrrin
_space_group_crystal_system orthorhombic
_space_group_IT_number 61
_space_group_name_Hall '-P 2ac 2ab'
_space_group_name_H-M_alt 'P b c a'
_symmetry_space_group_name_Hall '-P 2ac 2ab'
_symmetry_space_group_name_H-M 'P b c a'
_atom_sites_solution_hydrogens geom
_audit_creation_method SHELXL-2014/7
_audit_update_record
;
2018-06-18 deposited with the CCDC.
2018-07-17 downloaded from the CCDC.
;
_cell_angle_alpha 90
_cell_angle_beta 90
_cell_angle_gamma 90
_cell_formula_units_Z 8
_cell_length_a 30.1086(3)
_cell_length_b 31.9945(4)
_cell_length_c 46.8128(7)
_cell_measurement_reflns_used 7650
_cell_measurement_temperature 93(2)
_cell_measurement_theta_max 67.9
_cell_measurement_theta_min 27.6
_cell_volume 45095.2(10)
_computing_structure_refinement 'SHELXL-2014/7 (Sheldrick, 2014)'
_diffrn_ambient_temperature 93(2)
_diffrn_detector_area_resol_mean 5.8140
_diffrn_measured_fraction_theta_full 1.000
_diffrn_measured_fraction_theta_max 1.000
_diffrn_measurement_device_type 'Rigaku XtaLAB P200'
_diffrn_measurement_method \w
_diffrn_radiation_type CuK\a
_diffrn_radiation_wavelength 1.54184
_diffrn_reflns_av_R_equivalents 0.1004
_diffrn_reflns_av_unetI/netI 0.0545
_diffrn_reflns_Laue_measured_fraction_full 1.000
_diffrn_reflns_Laue_measured_fraction_max 1.000
_diffrn_reflns_limit_h_max 35
_diffrn_reflns_limit_h_min -35
_diffrn_reflns_limit_k_max 37
_diffrn_reflns_limit_k_min -37
_diffrn_reflns_limit_l_max 55
_diffrn_reflns_limit_l_min -55
_diffrn_reflns_number 445383
_diffrn_reflns_point_group_measured_fraction_full 1.000
_diffrn_reflns_point_group_measured_fraction_max 1.000
_diffrn_reflns_theta_full 65.998
_diffrn_reflns_theta_max 65.998
_diffrn_reflns_theta_min 2.761
_exptl_absorpt_coefficient_mu 0.467
_exptl_absorpt_correction_T_max 1.000
_exptl_absorpt_correction_T_min 0.906
_exptl_absorpt_correction_type multi-scan
_exptl_absorpt_process_details 'REQAB (Rigaku, 1998)'
_exptl_crystal_colour Blue
_exptl_crystal_density_diffrn 1.063
_exptl_crystal_description Prism
_exptl_crystal_F_000 15616
_exptl_crystal_recrystallization_method 'Vapour deposition'
_exptl_crystal_size_max 0.12
_exptl_crystal_size_mid 0.05
_exptl_crystal_size_min 0.02
_refine_diff_density_max 0.744
_refine_diff_density_min -0.519
_refine_diff_density_rms 0.070
_refine_ls_extinction_method none
_refine_ls_goodness_of_fit_ref 1.013
_refine_ls_hydrogen_treatment constr
_refine_ls_matrix_type full
_refine_ls_number_parameters 2500
_refine_ls_number_reflns 39269
_refine_ls_number_restraints 319
_refine_ls_restrained_S_all 1.036
_refine_ls_R_factor_all 0.1283
_refine_ls_R_factor_gt 0.0793
_refine_ls_shift/su_max 0.022
_refine_ls_shift/su_mean 0.000
_refine_ls_structure_factor_coef Fsqd
_refine_ls_weighting_details 'w=1/[\s^2^(Fo^2^)+(0.1458P)^2^+44.3604P] where P=(Fo^2^+2Fc^2^)/3'
_refine_ls_weighting_scheme calc
_refine_ls_wR_factor_gt 0.2166
_refine_ls_wR_factor_ref 0.2596
_reflns_Friedel_coverage 0.000
_reflns_number_gt 24815
_reflns_number_total 39269
_reflns_threshold_expression 'I > 2\s(I)'
_cod_data_source_file c8sc02739k2.cif
_cod_data_source_block 170417umetani
_cod_database_code 1549700
_shelx_shelxl_version_number 2014/7
_shelx_space_group_comment
;
The symmetry employed for this shelxl refinement is uniquely defined
by the following loop, which should always be used as a source of
symmetry information in preference to the above space-group names.
They are only intended as comments.
;

loop_
_space_group_symop_operation_xyz
'x, y, z'
'-x+1/2, -y, z+1/2'
'x+1/2, -y+1/2, -z'
'-x, y+1/2, -z+1/2'
'-x, -y, -z'
'x-1/2, y, -z-1/2'
'-x-1/2, y-1/2, z'
'x, -y-1/2, z-1/2'

loop_
_atom_site_label
_atom_site_type_symbol
_atom_site_fract_x
_atom_site_fract_y
_atom_site_fract_z
_atom_site_U_iso_or_equiv
_atom_site_adp_type
_atom_site_occupancy
_atom_site_site_symmetry_order
_atom_site_calc_flag
_atom_site_refinement_flags_posn
_atom_site_refinement_flags_adp
_atom_site_refinement_flags_occupancy
_atom_site_disorder_assembly
_atom_site_disorder_group
N11 N 0.49891(8) 0.07094(8) 0.18259(6) 0.0233(6) Uani 1 1 d . . . . .
H293 H 0.4869 0.0466 0.1868 0.028 Uiso 1 1 calc R U . . .
N12 N 0.44077(8) 0.08143(8) 0.15042(6) 0.0238(6) Uani 1 1 d . . . . .
N1 N 0.35906(9) -0.16859(8) 0.36970(6) 0.0233(6) Uani 1 1 d . . . . .
H1 H 0.3861 -0.1593 0.3666 0.028 Uiso 1 1 calc R U . . .
N16 N 0.44347(8) -0.00622(8) 0.19281(6) 0.0222(6) Uani 1 1 d . . . . .
N2 N 0.44012(8) -0.12312(8) 0.30876(6) 0.0229(6) Uani 1 1 d . . . . .
N17 N 0.38653(8) 0.04333(8) 0.19498(6) 0.0252(6) Uani 1 1 d . . . . .
H294 H 0.3995 0.0586 0.1817 0.030 Uiso 1 1 calc R U . . .
N3 N 0.49585(8) -0.20018(8) 0.32069(6) 0.0241(6) Uani 1 1 d . . . . .
H295 H 0.4845 -0.1756 0.3163 0.029 Uiso 1 1 calc R U . . .
N13 N 0.47201(9) -0.07928(8) 0.11445(6) 0.0270(6) Uani 1 1 d . . . . .
H296 H 0.4832 -0.0552 0.1088 0.032 Uiso 1 1 calc R U . . .
N4 N 0.43402(8) -0.21178(8) 0.34946(6) 0.0232(6) Uani 1 1 d . . . . .
N5 N 0.38491(9) -0.17378(8) 0.30243(6) 0.0246(6) Uani 1 1 d . . . . .
H297 H 0.3978 -0.1898 0.3153 0.030 Uiso 1 1 calc R U . . .
N18 N 0.52073(8) -0.02308(8) 0.16116(6) 0.0229(6) Uani 1 1 d . . . . .
H2 H 0.4957 -0.0126 0.1546 0.027 Uiso 1 1 calc R U . . .
N19 N 0.49949(9) 0.00651(9) 0.10616(6) 0.0258(6) Uani 1 1 d . . . . .
N14 N 0.40426(9) -0.04573(8) 0.12180(6) 0.0255(6) Uani 1 1 d . . . . .
N15 N 0.36845(8) 0.03693(8) 0.12661(6) 0.0238(6) Uani 1 1 d . . . . .
H3 H 0.3951 0.0276 0.1309 0.029 Uiso 1 1 calc R U . . .
N20 N 0.43767(9) 0.01023(9) 0.07688(6) 0.0285(6) Uani 1 1 d . . . . .
H298 H 0.4254 -0.0075 0.0889 0.034 Uiso 1 1 calc R U . . .
N6 N 0.45875(9) -0.05073(9) 0.38985(6) 0.0309(7) Uani 1 1 d . . . . .
H299 H 0.4704 -0.0751 0.3944 0.037 Uiso 1 1 calc R U . . .
C17 C 0.28166(10) 0.10037(10) 0.20908(8) 0.0271(7) Uani 1 1 d . . . . .
C18 C 0.38197(10) -0.24001(10) 0.38438(7) 0.0242(7) Uani 1 1 d . . . . .
C19 C 0.34975(10) 0.06042(10) 0.20959(7) 0.0247(7) Uani 1 1 d . . . . .
C20 C 0.48097(10) 0.09151(10) 0.15988(7) 0.0224(7) Uani 1 1 d . . . . .
N7 N 0.48564(9) -0.13708(9) 0.39766(6) 0.0306(7) Uani 1 1 d . . . . .
C22 C 0.40303(10) -0.06646(10) 0.28853(7) 0.0245(7) Uani 1 1 d . . . . .
H4 H 0.3965 -0.0388 0.2824 0.029 Uiso 1 1 calc R U . . .
C23 C 0.43223(10) 0.10805(10) 0.12740(7) 0.0234(7) Uani 1 1 d . . . . .
C24 C 0.34890(10) -0.19062(9) 0.28669(7) 0.0227(7) Uani 1 1 d . . . . .
N8 N 0.41981(9) -0.14401(9) 0.42270(6) 0.0311(7) Uani 1 1 d . . . . .
H300 H 0.4092 -0.1256 0.4105 0.037 Uiso 1 1 calc R U . . .
C26 C 0.37807(11) -0.02999(10) 0.21307(7) 0.0255(7) Uani 1 1 d . . . . .
H201 H 0.3486 -0.0293 0.2204 0.031 Uiso 1 1 calc R U . . .
C27 C 0.40064(10) -0.13429(10) 0.29884(7) 0.0226(7) Uani 1 1 d . . . . .
C28 C 0.37658(11) -0.09973(10) 0.28569(7) 0.0239(7) Uani 1 1 d . . . . .
H5 H 0.3481 -0.1007 0.2769 0.029 Uiso 1 1 calc R U . . .
N9 N 0.39320(9) -0.08508(8) 0.37781(6) 0.0269(6) Uani 1 1 d . . . . .
C30 C 0.42973(11) -0.07900(10) 0.12495(7) 0.0260(7) Uani 1 1 d . . . . .
C31 C 0.56215(10) -0.01077(10) 0.15261(7) 0.0241(7) Uani 1 1 d . . . . .
N10 N 0.51318(9) -0.10516(8) 0.34465(6) 0.0262(6) Uani 1 1 d . . . . .
H6 H 0.4879 -0.1173 0.3493 0.031 Uiso 1 1 calc R U . . .
C33 C 0.55726(10) -0.18214(10) 0.29049(7) 0.0242(7) Uani 1 1 d . . . . .
H7 H 0.5484 -0.1537 0.2919 0.029 Uiso 1 1 calc R U . . .
C34 C 0.55603(10) 0.05415(10) 0.21661(7) 0.0237(7) Uani 1 1 d . . . . .
H8 H 0.5472 0.0257 0.2156 0.028 Uiso 1 1 calc R U . . .
C35 C 0.32047(10) -0.10211(10) 0.35727(7) 0.0250(7) Uani 1 1 d . . . . .
C36 C 0.48268(10) -0.01218(10) 0.29994(7) 0.0259(7) Uani 1 1 d . . . . .
C37 C 0.31078(11) 0.07259(10) 0.25397(8) 0.0288(8) Uani 1 1 d . . . . .
C38 C 0.44363(11) -0.08019(10) 0.30267(7) 0.0235(7) Uani 1 1 d . . . . .
C39 C 0.47205(11) 0.00047(11) 0.27214(8) 0.0284(8) Uani 1 1 d . . . . .
H9 H 0.4648 -0.0200 0.2582 0.034 Uiso 1 1 calc R U . . .
C40 C 0.57030(10) 0.01911(10) 0.12995(7) 0.0248(7) Uani 1 1 d . . . . .
C41 C 0.48020(11) -0.05627(10) 0.30920(7) 0.0249(7) Uani 1 1 d . . . . .
C42 C 0.28173(10) -0.23194(10) 0.28531(7) 0.0258(7) Uani 1 1 d . . . . .
C43 C 0.47464(11) -0.12758(11) 0.23319(7) 0.0273(7) Uani 1 1 d . . . . .
H10 H 0.4639 -0.1071 0.2461 0.033 Uiso 1 1 calc R U . . .
C44 C 0.28018(11) -0.22504(10) 0.25583(7) 0.0265(7) Uani 1 1 d . . . . .
H11 H 0.2562 -0.2366 0.2452 0.032 Uiso 1 1 calc R U . . .
C45 C 0.40554(10) -0.06299(10) 0.21230(7) 0.0240(7) Uani 1 1 d . . . . .
H202 H 0.3990 -0.0905 0.2186 0.029 Uiso 1 1 calc R U . . .
C46 C 0.31760(10) 0.08253(10) 0.19449(7) 0.0255(7) Uani 1 1 d . . . . .
H12 H 0.3200 0.0855 0.1744 0.031 Uiso 1 1 calc R U . . .
C47 C 0.56895(10) -0.06203(10) 0.18541(7) 0.0255(7) Uani 1 1 d . . . . .
H13 H 0.5813 -0.0826 0.1978 0.031 Uiso 1 1 calc R U . . .
C48 C 0.28575(11) -0.17167(10) 0.37268(7) 0.0272(7) Uani 1 1 d . . . . .
H14 H 0.2552 -0.1646 0.3716 0.033 Uiso 1 1 calc R U . . .
C49 C 0.34904(11) -0.20788(10) 0.37929(7) 0.0243(7) Uani 1 1 d . . . . .
C50 C 0.42266(11) -0.23957(10) 0.37135(7) 0.0241(7) Uani 1 1 d . . . . .
C51 C 0.60342(10) 0.10757(10) 0.23523(7) 0.0258(7) Uani 1 1 d . . . . .
H15 H 0.6275 0.1155 0.2472 0.031 Uiso 1 1 calc R U . . .
C52 C 0.52373(10) -0.05397(10) 0.18133(7) 0.0230(7) Uani 1 1 d . . . . .
C53 C 0.47514(10) -0.22170(10) 0.34201(7) 0.0233(7) Uani 1 1 d . . . . .
C54 C 0.32875(10) -0.02894(10) 0.13780(7) 0.0243(7) Uani 1 1 d . . . . .
C55 C 0.29564(11) 0.04022(11) 0.12037(8) 0.0289(8) Uani 1 1 d . . . . .
H16 H 0.2650 0.0331 0.1201 0.035 Uiso 1 1 calc R U . . .
C56 C 0.48540(10) -0.07153(10) 0.19589(7) 0.0231(7) Uani 1 1 d . . . . .
C57 C 0.33022(10) 0.01424(10) 0.12914(7) 0.0252(7) Uani 1 1 d . . . . .
C58 C 0.31675(10) -0.21375(10) 0.30047(7) 0.0237(7) Uani 1 1 d . . . . .
H17 H 0.3184 -0.2174 0.3206 0.028 Uiso 1 1 calc R U . . .
C59 C 0.32113(10) -0.14565(10) 0.36561(7) 0.0249(7) Uani 1 1 d . . . . .
C60 C 0.53325(10) -0.21285(10) 0.30491(7) 0.0233(7) Uani 1 1 d . . . . .
C61 C 0.58241(10) 0.13805(10) 0.21904(7) 0.0248(7) Uani 1 1 d . . . . .
C62 C 0.40279(10) 0.00470(10) 0.20031(7) 0.0232(7) Uani 1 1 d . . . . .
C63 C 0.54149(11) 0.06127(10) 0.08799(7) 0.0270(7) Uani 1 1 d . . . . .
H203 H 0.5652 0.0805 0.0853 0.032 Uiso 1 1 calc R U . . .
C64 C 0.44736(10) -0.04860(10) 0.19999(7) 0.0225(7) Uani 1 1 d . . . . .
C65 C 0.59065(10) 0.06587(10) 0.23459(7) 0.0231(7) Uani 1 1 d . . . . .
C66 C 0.30299(11) -0.20987(11) 0.38168(7) 0.0272(7) Uani 1 1 d . . . . .
H18 H 0.2863 -0.2331 0.3883 0.033 Uiso 1 1 calc R U . . .
C67 C 0.27978(10) -0.08791(10) 0.34208(7) 0.0258(7) Uani 1 1 d . . . . .
C68 C 0.59777(12) -0.31224(10) 0.28644(8) 0.0315(8) Uani 1 1 d . . . . .
C69 C 0.54582(10) -0.25460(10) 0.30283(7) 0.0248(7) Uani 1 1 d . . . . .
H19 H 0.5287 -0.2754 0.3122 0.030 Uiso 1 1 calc R U . . .
C70 C 0.60672(11) -0.23498(10) 0.27291(7) 0.0262(7) Uani 1 1 d . . . . .
H20 H 0.6322 -0.2425 0.2620 0.031 Uiso 1 1 calc R U . . .
C71 C 0.54696(10) 0.12567(10) 0.20173(7) 0.0237(7) Uani 1 1 d . . . . .
H21 H 0.5313 0.1461 0.1910 0.028 Uiso 1 1 calc R U . . .
C72 C 0.48901(10) -0.11549(10) 0.20595(7) 0.0243(7) Uani 1 1 d . . . . .
C73 C 0.51729(11) -0.07306(10) 0.32547(7) 0.0271(7) Uani 1 1 d . . . . .
C74 C 0.53957(10) 0.02830(10) 0.10927(7) 0.0253(7) Uani 1 1 d . . . . .
C75 C 0.35841(11) -0.03227(10) 0.35192(7) 0.0276(7) Uani 1 1 d . . . . .
H22 H 0.3371 -0.0177 0.3407 0.033 Uiso 1 1 calc R U . . .
C76 C 0.49231(12) -0.19953(11) 0.22289(8) 0.0334(8) Uani 1 1 d . . . . .
H23 H 0.4931 -0.2281 0.2285 0.040 Uiso 1 1 calc R U . . .
C77 C 0.28578(10) -0.04339(11) 0.15043(7) 0.0275(7) Uani 1 1 d . . . . .
C78 C 0.36742(11) -0.09720(10) 0.14761(7) 0.0276(7) Uani 1 1 d . . . . .
H24 H 0.3450 -0.1114 0.1581 0.033 Uiso 1 1 calc R U . . .
C79 C 0.50357(12) 0.05966(11) 0.07286(7) 0.0298(8) Uani 1 1 d . . . . .
H204 H 0.4950 0.0776 0.0577 0.036 Uiso 1 1 calc R U . . .
C80 C 0.58335(10) -0.26619(10) 0.28706(7) 0.0248(7) Uani 1 1 d . . . . .
C81 C 0.31232(11) -0.20186(10) 0.24129(7) 0.0274(7) Uani 1 1 d . . . . .
C82 C 0.61564(11) 0.03851(10) 0.12948(8) 0.0276(7) Uani 1 1 d . . . . .
C83 C 0.39323(10) 0.10796(10) 0.11243(7) 0.0243(7) Uani 1 1 d . . . . .
C84 C 0.50118(11) 0.12459(10) 0.14262(7) 0.0251(7) Uani 1 1 d . . . . .
H25 H 0.5299 0.1364 0.1449 0.030 Uiso 1 1 calc R U . . .
C85 C 0.62176(11) -0.16094(10) 0.25767(7) 0.0273(7) Uani 1 1 d . . . . .
C86 C 0.27865(11) 0.09488(10) 0.23835(8) 0.0287(8) Uani 1 1 d . . . . .
H26 H 0.2540 0.1066 0.2482 0.034 Uiso 1 1 calc R U . . .
C87 C 0.47063(11) 0.13475(10) 0.12302(7) 0.0266(7) Uani 1 1 d . . . . .
H27 H 0.4736 0.1557 0.1088 0.032 Uiso 1 1 calc R U . . .
C88 C 0.31386(11) 0.07832(11) 0.11214(8) 0.0291(8) Uani 1 1 d . . . . .
H28 H 0.2979 0.1016 0.1049 0.035 Uiso 1 1 calc R U . . .
C89 C 0.53421(10) 0.08396(10) 0.20001(7) 0.0230(7) Uani 1 1 d . . . . .
C90 C 0.63972(12) -0.31892(11) 0.26882(9) 0.0364(9) Uani 1 1 d . . . . .
H29 H 0.6343 -0.3102 0.2491 0.055 Uiso 1 1 calc R U . . .
H30 H 0.6479 -0.3486 0.2692 0.055 Uiso 1 1 calc R U . . .
H31 H 0.6640 -0.3023 0.2769 0.055 Uiso 1 1 calc R U . . .
C91 C 0.41811(11) -0.05115(10) 0.37738(7) 0.0288(8) Uani 1 1 d . . . . .
C92 C 0.47184(11) 0.04223(11) 0.26457(8) 0.0304(8) Uani 1 1 d . . . . .
H32 H 0.4642 0.0501 0.2456 0.037 Uiso 1 1 calc R U . . .
C93 C 0.52679(11) -0.15754(11) 0.39663(8) 0.0292(8) Uani 1 1 d . . . . .
C94 C 0.46022(11) -0.26660(10) 0.37724(7) 0.0262(7) Uani 1 1 d . . . . .
H33 H 0.4613 -0.2883 0.3911 0.031 Uiso 1 1 calc R U . . .
C95 C 0.35962(11) 0.07622(10) 0.11648(7) 0.0261(7) Uani 1 1 d . . . . .
C96 C 0.36420(10) -0.05555(10) 0.13557(7) 0.0243(7) Uani 1 1 d . . . . .
C97 C 0.59259(11) -0.03463(10) 0.16816(7) 0.0276(7) Uani 1 1 d . . . . .
H34 H 0.6240 -0.0325 0.1671 0.033 Uiso 1 1 calc R U . . .
C98 C 0.53013(13) -0.01738(13) 0.39563(8) 0.0421(9) Uani 1 1 d . . . . .
H35 H 0.5442 -0.0431 0.3909 0.050 Uiso 1 1 calc R U . . .
C99 C 0.49419(12) 0.06059(11) 0.31207(9) 0.0370(9) Uani 1 1 d . . . . .
H36 H 0.5019 0.0812 0.3258 0.044 Uiso 1 1 calc R U . . .
C100 C 0.47591(11) -0.16946(11) 0.24151(8) 0.0304(8) Uani 1 1 d . . . . .
H37 H 0.4656 -0.1774 0.2599 0.037 Uiso 1 1 calc R U . . .
C101 C 0.50739(12) -0.18779(11) 0.19627(8) 0.0347(9) Uani 1 1 d . . . . .
H38 H 0.5189 -0.2083 0.1836 0.042 Uiso 1 1 calc R U . . .
C102 C 0.55996(11) -0.14666(10) 0.37800(8) 0.0294(8) Uani 1 1 d . . . . .
C103 C 0.61455(12) 0.04816(11) 0.28473(8) 0.0332(8) Uani 1 1 d . . . . .
H39 H 0.6278 0.0760 0.2866 0.050 Uiso 1 1 calc R U . . .
H40 H 0.6312 0.0282 0.2965 0.050 Uiso 1 1 calc R U . . .
H41 H 0.5836 0.0491 0.2912 0.050 Uiso 1 1 calc R U . . .
C104 C 0.63788(12) 0.19137(11) 0.23812(8) 0.0356(9) Uani 1 1 d . . . . .
H42 H 0.6316 0.1827 0.2578 0.053 Uiso 1 1 calc R U . . .
H43 H 0.6457 0.2211 0.2378 0.053 Uiso 1 1 calc R U . . .
H44 H 0.6627 0.1749 0.2306 0.053 Uiso 1 1 calc R U . . .
C105 C 0.38195(11) 0.14200(11) 0.09193(7) 0.0286(8) Uani 1 1 d . . . . .
C106 C 0.47823(11) 0.02467(10) 0.08461(7) 0.0254(7) Uani 1 1 d . . . . .
C107 C 0.22236(12) -0.08993(12) 0.15137(9) 0.0413(10) Uani 1 1 d . . . . .
H205 H 0.2065 -0.1129 0.1435 0.050 Uiso 1 1 calc R U . . .
C108 C 0.40804(11) -0.11206(10) 0.14125(7) 0.0282(7) Uani 1 1 d . . . . .
H45 H 0.4200 -0.1385 0.1463 0.034 Uiso 1 1 calc R U . . .
C109 C 0.39753(11) -0.01717(10) 0.36128(7) 0.0287(8) Uani 1 1 d . . . . .
H46 H 0.4093 0.0100 0.3581 0.034 Uiso 1 1 calc R U . . .
C110 C 0.34690(11) -0.18479(10) 0.25723(7) 0.0269(7) Uani 1 1 d . . . . .
H47 H 0.3694 -0.1690 0.2479 0.032 Uiso 1 1 calc R U . . .
C111 C 0.48281(12) 0.07270(11) 0.28450(9) 0.0380(9) Uani 1 1 d . . . . .
H48 H 0.4825 0.1014 0.2794 0.046 Uiso 1 1 calc R U . . .
C112 C 0.21451(12) -0.27912(12) 0.28085(8) 0.0364(9) Uani 1 1 d . . . . .
H49 H 0.2006 -0.2588 0.2680 0.055 Uiso 1 1 calc R U . . .
H50 H 0.1915 -0.2936 0.2918 0.055 Uiso 1 1 calc R U . . .
H51 H 0.2313 -0.2995 0.2696 0.055 Uiso 1 1 calc R U . . .
C113 C 0.36721(12) 0.01017(11) 0.05353(8) 0.0336(8) Uani 1 1 d . . . . .
H52 H 0.3548 -0.0010 0.0706 0.040 Uiso 1 1 calc R U . . .
C114 C 0.50589(11) -0.14620(10) 0.18768(8) 0.0276(7) Uani 1 1 d . . . . .
H53 H 0.5164 -0.1386 0.1693 0.033 Uiso 1 1 calc R U . . .
C115 C 0.26224(11) -0.07694(11) 0.13905(9) 0.0344(8) Uani 1 1 d . . . . .
H206 H 0.2734 -0.0911 0.1227 0.041 Uiso 1 1 calc R U . . .
C116 C 0.34638(11) 0.05570(10) 0.23914(7) 0.0267(7) Uani 1 1 d . . . . .
H54 H 0.3687 0.0408 0.2492 0.032 Uiso 1 1 calc R U . . .
C117 C 0.30948(12) -0.19370(12) 0.20905(8) 0.0324(8) Uani 1 1 d . . . . .
C118 C 0.41246(12) 0.01941(11) 0.05246(7) 0.0291(8) Uani 1 1 d . . . . .
C119 C 0.30646(12) 0.06570(12) 0.28626(8) 0.0356(9) Uani 1 1 d . . . . .
C120 C 0.48401(12) -0.01484(11) 0.39623(8) 0.0331(8) Uani 1 1 d . . . . .
C121 C 0.26807(11) -0.02259(11) 0.17382(8) 0.0331(8) Uani 1 1 d . . . . .
H207 H 0.2831 0.0010 0.1815 0.040 Uiso 1 1 calc R U . . .
C122 C 0.43120(12) 0.03489(11) 0.02756(8) 0.0312(8) Uani 1 1 d . . . . .
H55 H 0.4623 0.0398 0.0266 0.037 Uiso 1 1 calc R U . . .
C123 C 0.56210(11) -0.06243(11) 0.32450(8) 0.0317(8) Uani 1 1 d . . . . .
H56 H 0.5749 -0.0406 0.3135 0.038 Uiso 1 1 calc R U . . .
C124 C 0.26540(11) -0.10945(11) 0.31773(7) 0.0293(8) Uani 1 1 d . . . . .
H57 H 0.2808 -0.1338 0.3117 0.035 Uiso 1 1 calc R U . . .
C125 C 0.49441(11) 0.01907(11) 0.31965(8) 0.0306(8) Uani 1 1 d . . . . .
H58 H 0.5026 0.0114 0.3385 0.037 Uiso 1 1 calc R U . . .
C126 C 0.35481(11) -0.07488(10) 0.36212(7) 0.0258(7) Uani 1 1 d . . . . .
C127 C 0.59411(10) -0.19280(10) 0.27409(7) 0.0247(7) Uani 1 1 d . . . . .
C128 C 0.21834(11) -0.03996(11) 0.33583(8) 0.0338(8) Uani 1 1 d . . . . .
H59 H 0.2019 -0.0164 0.3422 0.041 Uiso 1 1 calc R U . . .
C129 C 0.63096(12) 0.06131(11) 0.15279(8) 0.0335(8) Uani 1 1 d . . . . .
H60 H 0.6124 0.0649 0.1690 0.040 Uiso 1 1 calc R U . . .
C130 C 0.57299(12) -0.14561(11) 0.11351(8) 0.0310(8) Uani 1 1 d . . . . .
C131 C 0.49310(11) -0.25532(10) 0.35949(7) 0.0269(7) Uani 1 1 d . . . . .
H61 H 0.5221 -0.2669 0.3585 0.032 Uiso 1 1 calc R U . . .
C132 C 0.46194(11) -0.15708(11) 0.41727(8) 0.0302(8) Uani 1 1 d . . . . .
C133 C 0.55914(13) 0.21109(11) 0.23175(10) 0.0440(10) Uani 1 1 d . . . . .
H62 H 0.5321 0.2069 0.2205 0.066 Uiso 1 1 calc R U . . .
H63 H 0.5679 0.2406 0.2310 0.066 Uiso 1 1 calc R U . . .
H64 H 0.5535 0.2031 0.2516 0.066 Uiso 1 1 calc R U . . .
C134 C 0.25535(11) -0.05339(11) 0.35125(8) 0.0304(8) Uani 1 1 d . . . . .
H65 H 0.2640 -0.0389 0.3681 0.037 Uiso 1 1 calc R U . . .
C135 C 0.55360(11) -0.11576(11) 0.35562(7) 0.0276(7) Uani 1 1 d . . . . .
C136 C 0.67309(12) 0.07890(12) 0.15256(9) 0.0397(9) Uani 1 1 d . . . . .
H66 H 0.6830 0.0951 0.1684 0.048 Uiso 1 1 calc R U . . .
C137 C 0.49946(11) -0.11501(11) 0.11190(7) 0.0275(7) Uani 1 1 d . . . . .
C138 C 0.48642(12) -0.19197(11) 0.42948(8) 0.0343(8) Uani 1 1 d . . . . .
H67 H 0.4761 -0.2111 0.4435 0.041 Uiso 1 1 calc R U . . .
C139 C 0.52638(12) -0.19173(11) 0.41706(8) 0.0334(8) Uani 1 1 d . . . . .
H68 H 0.5501 -0.2105 0.4209 0.040 Uiso 1 1 calc R U . . .
C140 C 0.22886(11) -0.09564(12) 0.30242(8) 0.0326(8) Uani 1 1 d . . . . .
H69 H 0.2197 -0.1101 0.2857 0.039 Uiso 1 1 calc R U . . .
C141 C 0.24583(11) -0.25655(11) 0.30128(7) 0.0293(8) Uani 1 1 d . . . . .
C142 C 0.54534(11) -0.11069(11) 0.11498(7) 0.0275(7) Uani 1 1 d . . . . .
H70 H 0.5578 -0.0838 0.1181 0.033 Uiso 1 1 calc R U . . .
C143 C 0.24585(11) 0.12376(11) 0.19172(8) 0.0332(8) Uani 1 1 d . . . . .
C144 C 0.64166(12) -0.09930(13) 0.11015(9) 0.0404(9) Uani 1 1 d . . . . .
H208 H 0.6360 -0.0940 0.0899 0.061 Uiso 1 1 calc R U . . .
H209 H 0.6737 -0.0985 0.1137 0.061 Uiso 1 1 calc R U . . .
H210 H 0.6269 -0.0778 0.1217 0.061 Uiso 1 1 calc R U . . .
C145 C 0.58479(12) -0.08984(11) 0.34263(8) 0.0337(8) Uani 1 1 d . . . . .
H71 H 0.6160 -0.0906 0.3456 0.040 Uiso 1 1 calc R U . . .
C146 C 0.66939(12) -0.16090(12) 0.26962(9) 0.0379(9) Uani 1 1 d . . . . .
H72 H 0.6686 -0.1552 0.2902 0.057 Uiso 1 1 calc R U . . .
H73 H 0.6869 -0.1392 0.2600 0.057 Uiso 1 1 calc R U . . .
H74 H 0.6831 -0.1883 0.2663 0.057 Uiso 1 1 calc R U . . .
C147 C 0.62305(12) -0.17229(12) 0.22587(8) 0.0371(9) Uani 1 1 d . . . . .
H75 H 0.6359 -0.2002 0.2236 0.056 Uiso 1 1 calc R U . . .
H76 H 0.6412 -0.1518 0.2156 0.056 Uiso 1 1 calc R U . . .
H77 H 0.5928 -0.1721 0.2181 0.056 Uiso 1 1 calc R U . . .
C148 C 0.48098(12) -0.15391(11) 0.10645(8) 0.0361(9) Uani 1 1 d . . . . .
H78 H 0.4500 -0.1562 0.1030 0.043 Uiso 1 1 calc R U . . .
C149 C 0.39061(12) -0.15539(11) 0.44470(8) 0.0317(8) Uani 1 1 d . . . . .
C150 C 0.59651(13) -0.00969(11) 0.25155(9) 0.0369(9) Uani 1 1 d . . . . .
H79 H 0.5655 -0.0090 0.2578 0.055 Uiso 1 1 calc R U . . .
H80 H 0.6135 -0.0285 0.2640 0.055 Uiso 1 1 calc R U . . .
H81 H 0.5980 -0.0197 0.2318 0.055 Uiso 1 1 calc R U . . .
C151 C 0.59650(11) 0.18408(10) 0.21955(8) 0.0303(8) Uani 1 1 d . . . . .
C152 C 0.37370(12) -0.31637(11) 0.39552(9) 0.0361(9) Uani 1 1 d . . . . .
H82 H 0.3859 -0.3227 0.3773 0.043 Uiso 1 1 calc R U . . .
C153 C 0.61617(11) 0.03434(10) 0.25325(7) 0.0277(7) Uani 1 1 d . . . . .
C154 C 0.36093(14) -0.34846(12) 0.41352(10) 0.0467(10) Uani 1 1 d . . . . .
H83 H 0.3639 -0.3767 0.4075 0.056 Uiso 1 1 calc R U . . .
C155 C 0.62342(12) -0.14246(12) 0.11830(8) 0.0347(8) Uani 1 1 d . . . . .
C156 C 0.26736(12) -0.28926(12) 0.32095(8) 0.0352(8) Uani 1 1 d . . . . .
H84 H 0.2839 -0.3095 0.3094 0.053 Uiso 1 1 calc R U . . .
H85 H 0.2442 -0.3038 0.3318 0.053 Uiso 1 1 calc R U . . .
H86 H 0.2877 -0.2753 0.3342 0.053 Uiso 1 1 calc R U . . .
C157 C 0.38533(12) 0.18380(11) 0.10002(8) 0.0332(8) Uani 1 1 d . . . . .
H87 H 0.3960 0.1907 0.1185 0.040 Uiso 1 1 calc R U . . .
C158 C 0.60541(11) -0.16520(11) 0.38018(8) 0.0328(8) Uani 1 1 d . . . . .
C159 C 0.36886(11) -0.27454(11) 0.40388(8) 0.0287(8) Uani 1 1 d . . . . .
C160 C 0.20554(11) -0.06058(11) 0.31148(9) 0.0354(9) Uani 1 1 d . . . . .
H88 H 0.1808 -0.0509 0.3008 0.042 Uiso 1 1 calc R U . . .
C161 C 0.35949(13) 0.03471(12) 0.00582(8) 0.0383(9) Uani 1 1 d . . . . .
H89 H 0.3411 0.0412 -0.0100 0.046 Uiso 1 1 calc R U . . .
C162 C 0.46348(14) 0.02211(11) 0.40387(9) 0.0422(10) Uani 1 1 d . . . . .
H90 H 0.4320 0.0231 0.4050 0.051 Uiso 1 1 calc R U . . .
C163 C 0.35102(12) -0.26588(12) 0.43069(8) 0.0363(9) Uani 1 1 d . . . . .
H91 H 0.3472 -0.2377 0.4367 0.044 Uiso 1 1 calc R U . . .
C164 C 0.35132(14) 0.06799(15) 0.30114(9) 0.0500(11) Uani 1 1 d . . . . .
H211 H 0.3702 0.0451 0.2944 0.075 Uiso 1 1 calc R U . . .
H212 H 0.3471 0.0656 0.3218 0.075 Uiso 1 1 calc R U . . .
H213 H 0.3655 0.0948 0.2967 0.075 Uiso 1 1 calc R U . . .
C165 C 0.40463(12) 0.04324(11) 0.00390(8) 0.0337(8) Uani 1 1 d . . . . .
C166 C 0.60318(14) -0.11677(11) 0.26013(9) 0.0428(10) Uani 1 1 d . . . . .
H92 H 0.5725 -0.1163 0.2531 0.064 Uiso 1 1 calc R U . . .
H93 H 0.6213 -0.0976 0.2487 0.064 Uiso 1 1 calc R U . . .
H94 H 0.6037 -0.1079 0.2802 0.064 Uiso 1 1 calc R U . . .
C167 C 0.69063(13) -0.19916(13) 0.38391(10) 0.0488(11) Uani 1 1 d . . . . .
H95 H 0.7195 -0.2109 0.3852 0.059 Uiso 1 1 calc R U . . .
C168 C 0.56099(13) -0.33914(13) 0.27326(11) 0.0534(12) Uani 1 1 d . . . . .
H96 H 0.5547 -0.3294 0.2538 0.080 Uiso 1 1 calc R U . . .
H97 H 0.5340 -0.3369 0.2849 0.080 Uiso 1 1 calc R U . . .
H98 H 0.5707 -0.3684 0.2726 0.080 Uiso 1 1 calc R U . . .
C169 C 0.60645(13) 0.19801(12) 0.18891(9) 0.0419(10) Uani 1 1 d . . . . .
H99 H 0.6296 0.1801 0.1808 0.063 Uiso 1 1 calc R U . . .
H100 H 0.6167 0.2271 0.1890 0.063 Uiso 1 1 calc R U . . .
H101 H 0.5794 0.1958 0.1774 0.063 Uiso 1 1 calc R U . . .
C170 C 0.34571(12) -0.14566(12) 0.44133(8) 0.0350(8) Uani 1 1 d . . . . .
H102 H 0.3361 -0.1320 0.4244 0.042 Uiso 1 1 calc R U . . .
C171 C 0.62421(12) -0.18594(12) 0.35714(9) 0.0403(9) Uani 1 1 d . . . . .
H103 H 0.6079 -0.1884 0.3398 0.048 Uiso 1 1 calc R U . . .
C172 C 0.20606(12) -0.06944(13) 0.17496(9) 0.0427(10) Uani 1 1 d . . . . .
H214 H 0.1791 -0.0785 0.1835 0.051 Uiso 1 1 calc R U . . .
C173 C 0.34012(12) 0.01714(12) 0.02992(8) 0.0380(9) Uani 1 1 d . . . . .
C174 C 0.55294(13) -0.18442(12) 0.10956(9) 0.0429(10) Uani 1 1 d . . . . .
H104 H 0.5712 -0.2086 0.1093 0.051 Uiso 1 1 calc R U . . .
C175 C 0.36571(12) 0.13232(12) 0.06491(8) 0.0359(8) Uani 1 1 d . . . . .
H105 H 0.3628 0.1039 0.0593 0.043 Uiso 1 1 calc R U . . .
C176 C 0.64342(12) 0.03299(11) 0.10615(8) 0.0346(8) Uani 1 1 d . . . . .
H106 H 0.6334 0.0175 0.0901 0.042 Uiso 1 1 calc R U . . .
C177 C 0.22869(12) -0.03589(13) 0.18615(9) 0.0426(10) Uani 1 1 d . . . . .
H215 H 0.2173 -0.0218 0.2024 0.051 Uiso 1 1 calc R U . . .
C178 C 0.60617(14) -0.32649(12) 0.31713(9) 0.0471(11) Uani 1 1 d . . . . .
H107 H 0.6158 -0.3558 0.3171 0.071 Uiso 1 1 calc R U . . .
H108 H 0.5787 -0.3238 0.3282 0.071 Uiso 1 1 calc R U . . .
H109 H 0.6294 -0.3091 0.3257 0.071 Uiso 1 1 calc R U . . .
C179 C 0.62997(13) -0.16126(12) 0.40525(9) 0.0412(9) Uani 1 1 d . . . . .
H110 H 0.6177 -0.1471 0.4212 0.049 Uiso 1 1 calc R U . . .
C180 C 0.43766(15) -0.23224(14) 0.09676(11) 0.0571(12) Uani 1 1 d . . . . .
H111 H 0.4266 -0.2608 0.0943 0.086 Uiso 1 1 calc R U . . .
H112 H 0.4310 -0.2159 0.0796 0.086 Uiso 1 1 calc R U . . .
H113 H 0.4232 -0.2194 0.1133 0.086 Uiso 1 1 calc R U . . .
C181 C 0.68588(12) 0.05016(13) 0.10623(9) 0.0409(9) Uani 1 1 d . . . . .
H114 H 0.7047 0.0461 0.0902 0.049 Uiso 1 1 calc R U . . .
C182 C 0.35696(14) 0.20544(13) 0.05449(10) 0.0479(11) Uani 1 1 d . . . . .
H115 H 0.3481 0.2271 0.0418 0.057 Uiso 1 1 calc R U . . .
C183 C 0.21850(12) -0.22555(13) 0.31930(8) 0.0386(9) Uani 1 1 d . . . . .
H116 H 0.2381 -0.2112 0.3328 0.058 Uiso 1 1 calc R U . . .
H117 H 0.1955 -0.2408 0.3298 0.058 Uiso 1 1 calc R U . . .
H118 H 0.2045 -0.2049 0.3067 0.058 Uiso 1 1 calc R U . . .
C184 C 0.66441(12) 0.03272(12) 0.24286(9) 0.0367(9) Uani 1 1 d . . . . .
H119 H 0.6650 0.0258 0.2225 0.055 Uiso 1 1 calc R U . . .
H120 H 0.6806 0.0113 0.2536 0.055 Uiso 1 1 calc R U . . .
H121 H 0.6784 0.0600 0.2459 0.055 Uiso 1 1 calc R U . . .
C185 C 0.28782(15) 0.02141(16) 0.29066(11) 0.0635(15) Uani 1 1 d . . . . .
H216 H 0.2599 0.0185 0.2801 0.095 Uiso 1 1 calc R U . . .
H217 H 0.2824 0.0167 0.3110 0.095 Uiso 1 1 calc R U . . .
H218 H 0.3093 0.0008 0.2836 0.095 Uiso 1 1 calc R U . . .
C186 C 0.50707(13) -0.18943(12) 0.10595(9) 0.0406(9) Uani 1 1 d . . . . .
C187 C 0.66646(13) -0.20317(13) 0.35899(10) 0.0464(10) Uani 1 1 d . . . . .
H122 H 0.6787 -0.2177 0.3431 0.056 Uiso 1 1 calc R U . . .
C188 C 0.31504(13) -0.15558(13) 0.46231(8) 0.0406(9) Uani 1 1 d . . . . .
C189 C 0.35363(14) 0.16411(13) 0.04609(9) 0.0472(10) Uani 1 1 d . . . . .
H123 H 0.3431 0.1574 0.0275 0.057 Uiso 1 1 calc R U . . .
C190 C 0.29286(13) -0.14911(13) 0.20479(9) 0.0441(10) Uani 1 1 d . . . . .
H124 H 0.2643 -0.1456 0.2146 0.066 Uiso 1 1 calc R U . . .
H125 H 0.2890 -0.1437 0.1843 0.066 Uiso 1 1 calc R U . . .
H126 H 0.3145 -0.1294 0.2127 0.066 Uiso 1 1 calc R U . . .
C191 C 0.33880(15) -0.29858(14) 0.44862(10) 0.0505(11) Uani 1 1 d . . . . .
H127 H 0.3267 -0.2926 0.4669 0.061 Uiso 1 1 calc R U . . .
C192 C 0.67267(14) -0.17812(13) 0.40684(11) 0.0508(11) Uani 1 1 d . . . . .
H128 H 0.6895 -0.1751 0.4239 0.061 Uiso 1 1 calc R U . . .
C193 C 0.35537(13) -0.19819(14) 0.19505(8) 0.0441(10) Uani 1 1 d . . . . .
H129 H 0.3756 -0.1773 0.2030 0.066 Uiso 1 1 calc R U . . .
H130 H 0.3527 -0.1939 0.1744 0.066 Uiso 1 1 calc R U . . .
H131 H 0.3671 -0.2262 0.1988 0.066 Uiso 1 1 calc R U . . .
C194 C 0.37314(13) 0.21541(12) 0.08122(10) 0.0450(10) Uani 1 1 d . . . . .
H132 H 0.3759 0.2438 0.0868 0.054 Uiso 1 1 calc R U . . .
C195 C 0.40495(13) -0.17435(14) 0.46995(8) 0.0430(10) Uani 1 1 d . . . . .
H133 H 0.4357 -0.1791 0.4731 0.052 Uiso 1 1 calc R U . . .
C196 C 0.28999(14) 0.00760(16) 0.03128(10) 0.0542(12) Uani 1 1 d . . . . .
C197 C 0.63308(13) -0.15060(14) 0.15004(8) 0.0435(10) Uani 1 1 d . . . . .
H219 H 0.6652 -0.1493 0.1534 0.065 Uiso 1 1 calc R U . . .
H220 H 0.6220 -0.1783 0.1553 0.065 Uiso 1 1 calc R U . . .
H221 H 0.6182 -0.1293 0.1617 0.065 Uiso 1 1 calc R U . . .
C198 C 0.34402(15) -0.33961(14) 0.44009(11) 0.0552(12) Uani 1 1 d . . . . .
H134 H 0.3359 -0.3617 0.4526 0.066 Uiso 1 1 calc R U . . .
C199 C 0.70082(13) 0.07279(13) 0.12912(9) 0.0429(10) Uani 1 1 d . . . . .
H135 H 0.7299 0.0843 0.1290 0.051 Uiso 1 1 calc R U . . .
C200 C 0.64807(13) -0.17521(14) 0.10021(9) 0.0486(11) Uani 1 1 d . . . . .
H222 H 0.6394 -0.1722 0.0801 0.073 Uiso 1 1 calc R U . . .
H223 H 0.6403 -0.2033 0.1069 0.073 Uiso 1 1 calc R U . . .
H224 H 0.6802 -0.1710 0.1021 0.073 Uiso 1 1 calc R U . . .
C201 C 0.42387(14) 0.06132(13) -0.02385(8) 0.0414(9) Uani 1 1 d . . . . .
C202 C 0.47469(15) 0.06608(17) -0.02285(10) 0.0597(13) Uani 1 1 d . . . . .
H136 H 0.4829 0.0842 -0.0068 0.090 Uiso 1 1 calc R U . . .
H137 H 0.4851 0.0786 -0.0407 0.090 Uiso 1 1 calc R U . . .
H138 H 0.4884 0.0385 -0.0204 0.090 Uiso 1 1 calc R U . . .
C203 C 0.48671(15) -0.23325(13) 0.10144(10) 0.0517(11) Uani 1 1 d . . . . .
C204 C 0.53385(17) 0.05495(15) 0.40858(11) 0.0603(13) Uani 1 1 d . . . . .
H139 H 0.5509 0.0793 0.4123 0.072 Uiso 1 1 calc R U . . .
C205 C 0.41291(17) 0.03239(13) -0.04899(9) 0.0528(12) Uani 1 1 d . . . . .
H140 H 0.4255 0.0046 -0.0454 0.079 Uiso 1 1 calc R U . . .
H141 H 0.4256 0.0439 -0.0666 0.079 Uiso 1 1 calc R U . . .
H142 H 0.3806 0.0301 -0.0510 0.079 Uiso 1 1 calc R U . . .
C206 C 0.32988(14) -0.17693(14) 0.48654(9) 0.0478(11) Uani 1 1 d . . . . .
H143 H 0.3088 -0.1852 0.5006 0.057 Uiso 1 1 calc R U . . .
C207 C 0.27701(15) -0.22313(15) 0.19406(9) 0.0540(12) Uani 1 1 d . . . . .
H144 H 0.2860 -0.2522 0.1974 0.081 Uiso 1 1 calc R U . . .
H145 H 0.2772 -0.2174 0.1735 0.081 Uiso 1 1 calc R U . . .
H146 H 0.2470 -0.2187 0.2016 0.081 Uiso 1 1 calc R U . . .
C208 C 0.55591(14) 0.01799(16) 0.40196(10) 0.0530(12) Uani 1 1 d . . . . .
C209 C 0.37389(15) -0.18638(15) 0.49068(9) 0.0519(11) Uani 1 1 d . . . . .
C210 C 0.27935(15) -0.02775(16) 0.05208(12) 0.0650(14) Uani 1 1 d . . . . .
H147 H 0.2953 -0.0531 0.0463 0.097 Uiso 1 1 calc R U . . .
H148 H 0.2473 -0.0332 0.0519 0.097 Uiso 1 1 calc R U . . .
H149 H 0.2886 -0.0197 0.0714 0.097 Uiso 1 1 calc R U . . .
C211 C 0.40402(16) 0.10484(13) -0.02931(9) 0.0486(11) Uani 1 1 d . . . . .
H150 H 0.3719 0.1024 -0.0321 0.073 Uiso 1 1 calc R U . . .
H151 H 0.4175 0.1169 -0.0465 0.073 Uiso 1 1 calc R U . . .
H152 H 0.4100 0.1230 -0.0129 0.073 Uiso 1 1 calc R U . . .
C212 C 0.48777(16) 0.05767(13) 0.40992(11) 0.0547(12) Uani 1 1 d . . . . .
C213 C 0.27432(19) 0.09705(19) 0.29986(10) 0.0784(18) Uani 1 1 d . . . . .
H225 H 0.2857 0.1255 0.2972 0.118 Uiso 1 1 calc R U . . .
H226 H 0.2716 0.0911 0.3203 0.118 Uiso 1 1 calc R U . . .
H227 H 0.2451 0.0946 0.2908 0.118 Uiso 1 1 calc R U . . .
C214 C 0.26530(14) -0.14561(17) 0.45971(9) 0.0557(13) Uani 1 1 d . . . . .
C215 C 0.38932(16) -0.20885(19) 0.51822(10) 0.0664(14) Uani 1 1 d . U . . .
C216 C 0.27283(18) -0.0048(3) 0.00152(12) 0.098(2) Uani 1 1 d . . . . .
H153 H 0.2741 0.0195 -0.0112 0.147 Uiso 1 1 calc R U . . .
H154 H 0.2421 -0.0146 0.0031 0.147 Uiso 1 1 calc R U . . .
H155 H 0.2914 -0.0272 -0.0062 0.147 Uiso 1 1 calc R U . . .
C217 C 0.4649(2) 0.09939(16) 0.41731(15) 0.0810(17) Uani 1 1 d . U . . .
C218 C 0.25589(15) -0.11334(17) 0.43653(10) 0.0629(14) Uani 1 1 d . . . . .
H156 H 0.2724 -0.0876 0.4407 0.094 Uiso 1 1 calc R U . . .
H157 H 0.2240 -0.1072 0.4361 0.094 Uiso 1 1 calc R U . . .
H158 H 0.2652 -0.1244 0.4180 0.094 Uiso 1 1 calc R U . . .
C219 C 0.50920(19) -0.25373(17) 0.07527(13) 0.0781(17) Uani 1 1 d . . . . .
H159 H 0.4965 -0.2816 0.0721 0.117 Uiso 1 1 calc R U . . .
H160 H 0.5412 -0.2562 0.0787 0.117 Uiso 1 1 calc R U . . .
H161 H 0.5041 -0.2364 0.0583 0.117 Uiso 1 1 calc R U . . .
C220 C 0.6286(2) 0.0506(3) 0.41798(16) 0.114(3) Uani 1 1 d . U . . .
H162 H 0.6609 0.0501 0.4153 0.171 Uiso 1 1 calc R U . . .
H163 H 0.6217 0.0456 0.4381 0.171 Uiso 1 1 calc R U . . .
H164 H 0.6171 0.0780 0.4123 0.171 Uiso 1 1 calc R U . . .
C221 C 0.26545(15) 0.04711(18) 0.04210(12) 0.0704(15) Uani 1 1 d . . . . .
H165 H 0.2765 0.0546 0.0611 0.106 Uiso 1 1 calc R U . . .
H166 H 0.2335 0.0414 0.0432 0.106 Uiso 1 1 calc R U . . .
H167 H 0.2708 0.0703 0.0289 0.106 Uiso 1 1 calc R U . . .
C222 C 0.62445(17) -0.0261(2) 0.40922(15) 0.098(2) Uani 1 1 d . U . . .
H168 H 0.6118 -0.0481 0.3972 0.147 Uiso 1 1 calc R U . . .
H169 H 0.6159 -0.0310 0.4291 0.147 Uiso 1 1 calc R U . . .
H170 H 0.6569 -0.0265 0.4076 0.147 Uiso 1 1 calc R U . . .
C223 C 0.62020(18) 0.02278(19) 0.36861(13) 0.0803(17) Uani 1 1 d . U . . .
H171 H 0.6059 0.0015 0.3567 0.120 Uiso 1 1 calc R U . . .
H172 H 0.6525 0.0204 0.3668 0.120 Uiso 1 1 calc R U . . .
H173 H 0.6108 0.0506 0.3624 0.120 Uiso 1 1 calc R U . . .
C224 C 0.60695(17) 0.01631(19) 0.39949(12) 0.0704(15) Uani 1 1 d . U . . .
C225 C 0.4962(2) -0.25943(17) 0.12798(13) 0.0862(19) Uani 1 1 d . . . . .
H174 H 0.4800 -0.2478 0.1443 0.129 Uiso 1 1 calc R U . . .
H175 H 0.5281 -0.2591 0.1320 0.129 Uiso 1 1 calc R U . . .
H176 H 0.4864 -0.2883 0.1247 0.129 Uiso 1 1 calc R U . . .
C226 C 0.24042(16) -0.1856(2) 0.45319(12) 0.0777(17) Uani 1 1 d . . . . .
H177 H 0.2512 -0.1973 0.4352 0.117 Uiso 1 1 calc R U . . .
H178 H 0.2086 -0.1795 0.4515 0.117 Uiso 1 1 calc R U . . .
H179 H 0.2453 -0.2057 0.4686 0.117 Uiso 1 1 calc R U . . .
C227 C 0.24862(18) -0.1271(3) 0.48800(11) 0.100(3) Uani 1 1 d . . . . .
H180 H 0.2532 -0.1474 0.5034 0.151 Uiso 1 1 calc R U . . .
H181 H 0.2169 -0.1206 0.4864 0.151 Uiso 1 1 calc R U . . .
H182 H 0.2651 -0.1014 0.4923 0.151 Uiso 1 1 calc R U . . .
C234 C 0.22032(12) 0.09141(13) 0.17390(9) 0.0417(10) Uani 1 1 d . . . . .
H228 H 0.2069 0.0707 0.1866 0.063 Uiso 1 1 calc R U . . .
H229 H 0.2408 0.0774 0.1608 0.063 Uiso 1 1 calc R U . . .
H230 H 0.1970 0.1055 0.1629 0.063 Uiso 1 1 calc R U . . .
C235 C 0.21312(12) 0.14656(12) 0.21107(8) 0.0372(9) Uani 1 1 d . . . . .
H231 H 0.2292 0.1666 0.2230 0.056 Uiso 1 1 calc R U . . .
H232 H 0.1978 0.1263 0.2233 0.056 Uiso 1 1 calc R U . . .
H233 H 0.1913 0.1614 0.1993 0.056 Uiso 1 1 calc R U . . .
C236 C 0.26739(13) 0.15623(13) 0.17216(9) 0.0426(10) Uani 1 1 d . . . . .
H234 H 0.2442 0.1715 0.1618 0.064 Uiso 1 1 calc R U . . .
H235 H 0.2869 0.1421 0.1585 0.064 Uiso 1 1 calc R U . . .
H236 H 0.2848 0.1759 0.1837 0.064 Uiso 1 1 calc R U . . .
C231 C 0.3515(2) -0.2283(2) 0.53493(13) 0.0862(18) Uani 1 1 d . U . . .
H183 H 0.3635 -0.2435 0.5514 0.129 Uiso 1 1 calc R U . . .
H184 H 0.3352 -0.2477 0.5226 0.129 Uiso 1 1 calc R U . . .
H185 H 0.3314 -0.2063 0.5416 0.129 Uiso 1 1 calc R U . . .
C237 C 0.3718(3) -0.1116(2) 0.03347(16) 0.113(3) Uani 1 1 d . . . . .
H237 H 0.3793 -0.0867 0.0450 0.135 Uiso 1 1 calc R U . . .
H238 H 0.3439 -0.1049 0.0233 0.135 Uiso 1 1 calc R U . . .
C238 C 0.4603(2) 0.2238(3) 0.01656(16) 0.108(3) Uani 1 1 d . . . . .
H239 H 0.4842 0.2440 0.0121 0.130 Uiso 1 1 calc R U . . .
H240 H 0.4458 0.2335 0.0344 0.130 Uiso 1 1 calc R U . . .
C239 C 0.4077(3) -0.0808(2) -0.00918(15) 0.104(2) Uani 1 1 d . . . . .
H241 H 0.3780 -0.0768 -0.0174 0.156 Uiso 1 1 calc R U . . .
H242 H 0.4288 -0.0875 -0.0244 0.156 Uiso 1 1 calc R U . . .
H243 H 0.4170 -0.0551 0.0005 0.156 Uiso 1 1 calc R U . . .
C240 C 0.3180(3) -0.1750(2) 0.09462(19) 0.120(3) Uani 1 1 d . . . . .
H244 H 0.3083 -0.1988 0.0831 0.180 Uiso 1 1 calc R U . . .
H245 H 0.2941 -0.1668 0.1077 0.180 Uiso 1 1 calc R U . . .
H246 H 0.3444 -0.1828 0.1057 0.180 Uiso 1 1 calc R U . . .
C232 C 0.4179(2) -0.2474(2) 0.51012(14) 0.103(2) Uani 1 1 d . U . . .
H186 H 0.4445 -0.2381 0.4998 0.155 Uiso 1 1 calc R U . . .
H187 H 0.4005 -0.2661 0.4979 0.155 Uiso 1 1 calc R U . . .
H188 H 0.4267 -0.2622 0.5275 0.155 Uiso 1 1 calc R U . . .
C233 C 0.4106(3) -0.1768(2) 0.53610(14) 0.121(3) Uani 1 1 d . U . . .
H189 H 0.3911 -0.1524 0.5374 0.181 Uiso 1 1 calc R U . . .
H190 H 0.4389 -0.1686 0.5275 0.181 Uiso 1 1 calc R U . . .
H191 H 0.4158 -0.1882 0.5553 0.181 Uiso 1 1 calc R U . . .
C241 C 0.3612(2) -0.1436(2) 0.05319(17) 0.097(2) Uani 1 1 d . . . . .
H247 H 0.3895 -0.1515 0.0626 0.117 Uiso 1 1 calc R U . . .
H248 H 0.3519 -0.1681 0.0417 0.117 Uiso 1 1 calc R U . . .
C242 C 0.3290(3) -0.1393(2) 0.07557(15) 0.120(3) Uani 1 1 d . . . . .
H249 H 0.3009 -0.1301 0.0665 0.144 Uiso 1 1 calc R U . . .
H250 H 0.3391 -0.1161 0.0879 0.144 Uiso 1 1 calc R U . . .
C243 C 0.5140(3) 0.1820(2) 0.04624(13) 0.122(3) Uani 1 1 d . . . . .
H251 H 0.5399 0.1988 0.0409 0.182 Uiso 1 1 calc R U . . .
H252 H 0.5234 0.1532 0.0501 0.182 Uiso 1 1 calc R U . . .
H253 H 0.5003 0.1938 0.0634 0.182 Uiso 1 1 calc R U . . .
C244 C 0.4064(2) -0.1153(3) 0.0115(2) 0.127(3) Uani 1 1 d . . . . .
H254 H 0.4357 -0.1170 0.0211 0.152 Uiso 1 1 calc R U . . .
H255 H 0.4019 -0.1418 0.0010 0.152 Uiso 1 1 calc R U . . .
C245 C 0.4251(3) 0.2261(2) -0.00802(16) 0.101(2) Uani 1 1 d . . . . .
H256 H 0.4387 0.2150 -0.0257 0.121 Uiso 1 1 calc R U . . .
H257 H 0.3998 0.2077 -0.0030 0.121 Uiso 1 1 calc R U . . .
C246 C 0.4816(3) 0.1823(2) 0.02264(17) 0.117(3) Uani 1 1 d . . . . .
H258 H 0.4579 0.1619 0.0271 0.141 Uiso 1 1 calc R U . . .
H259 H 0.4967 0.1726 0.0051 0.141 Uiso 1 1 calc R U . . .
C247 C 0.4073(3) 0.2698(3) -0.01406(19) 0.125(3) Uani 1 1 d . . . . .
H260 H 0.4320 0.2882 -0.0203 0.150 Uiso 1 1 calc R U . . .
H261 H 0.3944 0.2818 0.0036 0.150 Uiso 1 1 calc R U . . .
C248 C 0.3350(4) -0.3099(4) 0.1230(3) 0.169(4) Uani 1 1 d . U . . .
H262 H 0.3148 -0.3002 0.1383 0.203 Uiso 1 1 calc R U . . .
H263 H 0.3468 -0.2847 0.1134 0.203 Uiso 1 1 calc R U . . .
C255 C 0.6415(4) -0.3282(4) 0.1458(2) 0.161(3) Uani 1 1 d . U . . .
H264 H 0.6274 -0.3550 0.1404 0.193 Uiso 1 1 calc R U . . .
H265 H 0.6635 -0.3345 0.1609 0.193 Uiso 1 1 calc R U . . .
C256 C 0.6671(4) -0.3116(4) 0.1195(2) 0.167(3) Uani 1 1 d . U . . .
H266 H 0.6841 -0.2862 0.1248 0.200 Uiso 1 1 calc R U . . .
H267 H 0.6460 -0.3040 0.1042 0.200 Uiso 1 1 calc R U . . .
C249 C 0.3741(4) -0.3323(4) 0.1372(3) 0.166(3) Uani 1 1 d . U . . .
H268 H 0.3635 -0.3600 0.1436 0.199 Uiso 1 1 calc R U . . .
H269 H 0.3969 -0.3372 0.1224 0.199 Uiso 1 1 calc R U . . .
C250 C 0.4300(4) -0.3353(3) 0.1763(2) 0.169(4) Uani 1 1 d . U . . .
H270 H 0.4164 -0.3527 0.1911 0.254 Uiso 1 1 calc R U . . .
H271 H 0.4496 -0.3147 0.1852 0.254 Uiso 1 1 calc R U . . .
H272 H 0.4472 -0.3531 0.1633 0.254 Uiso 1 1 calc R U . . .
C257 C 0.6078(4) -0.3020(4) 0.1582(3) 0.171(3) Uani 1 1 d . U . . .
H273 H 0.5874 -0.2952 0.1423 0.205 Uiso 1 1 calc R U . . .
H274 H 0.6230 -0.2756 0.1632 0.205 Uiso 1 1 calc R U . . .
C251 C 0.3072(4) -0.3338(4) 0.1013(3) 0.201(7) Uani 1 1 d . . . . .
H275 H 0.2972 -0.3602 0.1102 0.241 Uiso 1 1 calc R U . . .
H276 H 0.3264 -0.3413 0.0849 0.241 Uiso 1 1 calc R U . . .
C252 C 0.3715(3) 0.2679(3) -0.0376(2) 0.144(3) Uani 1 1 d . U . . .
H277 H 0.3820 0.2504 -0.0534 0.217 Uiso 1 1 calc R U . . .
H278 H 0.3654 0.2962 -0.0446 0.217 Uiso 1 1 calc R U . . .
H279 H 0.3442 0.2559 -0.0297 0.217 Uiso 1 1 calc R U . . .
C253 C 0.2654(4) -0.3103(4) 0.0895(2) 0.197(5) Uani 1 1 d . U . . .
H280 H 0.2430 -0.3080 0.1047 0.295 Uiso 1 1 calc R U . . .
H281 H 0.2529 -0.3260 0.0734 0.295 Uiso 1 1 calc R U . . .
H282 H 0.2740 -0.2823 0.0831 0.295 Uiso 1 1 calc R U . . .
C254 C 0.3948(4) -0.3135(4) 0.1600(3) 0.184(4) Uani 1 1 d . U . . .
H283 H 0.3713 -0.3058 0.1738 0.220 Uiso 1 1 calc R U . . .
H284 H 0.4078 -0.2871 0.1529 0.220 Uiso 1 1 calc R U . . .
C258 C 0.5772(4) -0.3124(4) 0.1842(2) 0.203(5) Uani 1 1 d . U . . .
H285 H 0.5475 -0.3198 0.1773 0.305 Uiso 1 1 calc R U . . .
H286 H 0.5752 -0.2879 0.1967 0.305 Uiso 1 1 calc R U . . .
H287 H 0.5898 -0.3359 0.1949 0.305 Uiso 1 1 calc R U . . .
C259 C 0.6995(5) -0.3463(5) 0.1088(3) 0.210(4) Uani 1 1 d . U . . .
H288 H 0.7191 -0.3573 0.1240 0.252 Uiso 1 1 calc R U . . .
H289 H 0.6842 -0.3695 0.0988 0.252 Uiso 1 1 calc R U . . .
C263 C 0.7220(5) -0.3182(6) 0.0895(3) 0.272(7) Uani 1 1 d . U . . .
H290 H 0.7057 -0.2917 0.0885 0.408 Uiso 1 1 calc R U . . .
H291 H 0.7235 -0.3308 0.0704 0.408 Uiso 1 1 calc R U . . .
H292 H 0.7522 -0.3129 0.0965 0.408 Uiso 1 1 calc R U . . .
C228 C 0.4157(3) 0.0950(2) 0.4237(2) 0.150(3) Uani 1 1 d . U . . .
H192 H 0.4022 0.1228 0.4253 0.225 Uiso 1 1 calc R U . . .
H193 H 0.4118 0.0798 0.4418 0.225 Uiso 1 1 calc R U . . .
H194 H 0.4013 0.0794 0.4083 0.225 Uiso 1 1 calc R U . . .
C229 C 0.4833(3) 0.1187(3) 0.4433(2) 0.153(4) Uani 1 1 d . U . . .
H195 H 0.5147 0.1255 0.4402 0.229 Uiso 1 1 calc R U . . .
H196 H 0.4807 0.0992 0.4593 0.229 Uiso 1 1 calc R U . . .
H197 H 0.4668 0.1444 0.4477 0.229 Uiso 1 1 calc R U . . .
C230 C 0.4697(4) 0.1284(3) 0.3917(2) 0.157(4) Uani 1 1 d . U . . .
H198 H 0.4552 0.1552 0.3958 0.235 Uiso 1 1 calc R U . . .
H199 H 0.4556 0.1156 0.3749 0.235 Uiso 1 1 calc R U . . .
H200 H 0.5012 0.1332 0.3877 0.235 Uiso 1 1 calc R U . . .
C273 C 0.3850(7) 0.5350(6) -0.0290(4) 0.282(7) Uani 1 1 d D U . A 2
C274 C 0.3438(7) 0.5157(6) -0.0385(4) 0.307(7) Uani 1 1 d D U . . .
C272 C 0.4056(9) 0.5526(6) -0.0044(4) 0.314(8) Uani 1 1 d D U . . .
C275 C 0.3304(8) 0.5057(6) -0.0701(4) 0.326(8) Uani 1 1 d D U . . .
C276 C 0.3016(8) 0.4726(9) -0.0806(5) 0.357(9) Uani 1 1 d D U . . .
C277 C 0.3005(8) 0.4260(8) -0.0678(7) 0.490(16) Uani 1 1 d D U . . .
C278 C 0.5598(7) 0.4629(7) 0.0235(6) 0.173(7) Uiso 0.521(8) 1 d D U P B 1
C279 C 0.5274(6) 0.4330(6) 0.0254(5) 0.157(6) Uiso 0.521(8) 1 d D U P B 1
C280 C 0.4821(6) 0.4360(6) 0.0244(5) 0.162(6) Uiso 0.521(8) 1 d D U P B 1
C281 C 0.4506(6) 0.4094(7) 0.0340(4) 0.163(7) Uiso 0.521(8) 1 d D U P B 1
C282 C 0.4341(11) 0.3724(7) 0.0202(7) 0.245(9) Uiso 0.521(8) 1 d D U P B 1
C283 C 0.3904(13) 0.3790(13) 0.0046(9) 0.346(17) Uiso 0.521(8) 1 d D U P B 1
C285 C 0.2547(7) 0.3336(7) 0.0063(5) 0.181(8) Uiso 0.479(8) 1 d D U P B 2
C284 C 0.2613(8) 0.2909(7) 0.0179(5) 0.173(9) Uiso 0.479(8) 1 d D U P B 2
C286 C 0.2862(7) 0.3692(6) 0.0050(6) 0.200(8) Uiso 0.479(8) 1 d D U P B 2
C289 C 0.4167(10) 0.4048(9) 0.0223(7) 0.208(11) Uiso 0.479(8) 1 d D U P B 2
C288 C 0.3667(9) 0.4019(8) 0.0180(7) 0.223(10) Uiso 0.479(8) 1 d D U P B 2
C287 C 0.3362(7) 0.3670(8) 0.0118(7) 0.220(9) Uiso 0.479(8) 1 d D U P B 2

loop_
_atom_site_aniso_label
_atom_site_aniso_U_11
_atom_site_aniso_U_22
_atom_site_aniso_U_33
_atom_site_aniso_U_23
_atom_site_aniso_U_13
_atom_site_aniso_U_12
N11 0.0203(13) 0.0184(14) 0.0313(15) -0.0011(11) -0.0032(11) -0.0042(11)
N12 0.0196(13) 0.0215(14) 0.0303(15) 0.0009(11) -0.0013(11) 0.0004(11)
N1 0.0187(13) 0.0208(14) 0.0304(15) 0.0003(11) 0.0014(11) -0.0001(11)
N16 0.0208(14) 0.0180(13) 0.0279(15) -0.0001(11) 0.0023(11) 0.0006(11)
N2 0.0201(13) 0.0196(14) 0.0290(15) 0.0005(11) -0.0015(11) -0.0013(11)
N17 0.0202(14) 0.0214(14) 0.0338(16) 0.0035(12) 0.0061(12) 0.0024(11)
N3 0.0211(13) 0.0176(13) 0.0338(16) 0.0018(12) 0.0027(12) 0.0025(11)
N13 0.0238(14) 0.0212(14) 0.0360(16) 0.0006(12) 0.0009(12) 0.0001(12)
N4 0.0206(14) 0.0201(14) 0.0291(15) 0.0005(11) 0.0010(11) 0.0007(11)
N5 0.0209(14) 0.0206(14) 0.0322(15) 0.0021(12) -0.0061(11) -0.0013(11)
N18 0.0167(13) 0.0213(14) 0.0305(15) 0.0000(11) 0.0016(11) 0.0017(11)
N19 0.0204(14) 0.0271(15) 0.0297(15) 0.0011(12) 0.0009(12) 0.0021(11)
N14 0.0230(14) 0.0215(14) 0.0321(16) 0.0003(12) -0.0011(12) 0.0019(11)
N15 0.0164(13) 0.0214(14) 0.0337(16) 0.0008(12) -0.0029(11) -0.0001(11)
N20 0.0246(15) 0.0283(15) 0.0325(16) 0.0064(12) -0.0027(12) -0.0006(12)
N6 0.0277(15) 0.0212(15) 0.0437(18) 0.0012(13) -0.0073(13) -0.0017(12)
C17 0.0164(15) 0.0211(17) 0.044(2) -0.0008(15) 0.0031(14) 0.0004(13)
C18 0.0220(16) 0.0222(17) 0.0282(18) -0.0009(14) -0.0007(13) 0.0005(13)
C19 0.0165(15) 0.0162(16) 0.041(2) -0.0007(14) 0.0031(14) -0.0016(13)
C20 0.0221(16) 0.0178(16) 0.0274(17) -0.0032(13) 0.0023(13) 0.0023(13)
N7 0.0282(15) 0.0272(16) 0.0363(17) 0.0026(13) -0.0054(13) -0.0001(12)
C22 0.0249(17) 0.0212(17) 0.0274(18) 0.0009(13) -0.0028(14) 0.0027(14)
C23 0.0245(17) 0.0176(16) 0.0280(17) -0.0006(13) 0.0035(14) 0.0008(13)
C24 0.0188(15) 0.0146(15) 0.0347(19) -0.0019(13) -0.0028(13) 0.0031(13)
N8 0.0321(16) 0.0292(16) 0.0320(16) 0.0051(13) -0.0036(13) 0.0011(13)
C26 0.0189(16) 0.0257(18) 0.0319(18) 0.0006(14) 0.0025(14) -0.0018(13)
C27 0.0213(16) 0.0230(17) 0.0235(17) -0.0009(13) 0.0027(13) 0.0001(13)
C28 0.0212(16) 0.0226(17) 0.0279(17) 0.0014(13) -0.0032(13) 0.0010(13)
N9 0.0238(14) 0.0234(15) 0.0335(16) -0.0013(12) -0.0033(12) 0.0010(12)
C30 0.0233(17) 0.0245(18) 0.0303(18) -0.0023(14) -0.0010(14) -0.0025(14)
C31 0.0196(16) 0.0228(17) 0.0300(18) -0.0024(14) 0.0028(13) 0.0004(13)
N10 0.0221(14) 0.0221(14) 0.0343(16) 0.0020(12) -0.0055(12) -0.0026(11)
C33 0.0201(16) 0.0193(16) 0.0332(19) 0.0018(14) -0.0026(14) 0.0032(13)
C34 0.0212(16) 0.0192(16) 0.0305(18) 0.0011(13) 0.0015(13) 0.0003(13)
C35 0.0199(16) 0.0265(18) 0.0286(18) -0.0039(14) 0.0014(13) 0.0025(14)
C36 0.0187(16) 0.0238(17) 0.0351(19) 0.0029(14) -0.0004(14) -0.0004(13)
C37 0.0243(17) 0.0212(17) 0.041(2) 0.0012(15) 0.0053(15) -0.0012(14)
C38 0.0240(16) 0.0197(16) 0.0269(17) 0.0012(13) 0.0010(13) 0.0011(13)
C39 0.0218(17) 0.0273(18) 0.036(2) 0.0012(15) -0.0003(14) -0.0023(14)
C40 0.0228(16) 0.0207(17) 0.0309(18) -0.0031(14) 0.0023(14) 0.0023(13)
C41 0.0225(16) 0.0246(17) 0.0275(18) 0.0003(14) -0.0021(14) -0.0009(14)
C42 0.0205(16) 0.0223(17) 0.0347(19) -0.0015(14) -0.0023(14) 0.0038(13)
C43 0.0229(17) 0.0258(18) 0.0331(19) -0.0004(14) -0.0002(14) 0.0012(14)
C44 0.0221(16) 0.0224(17) 0.0352(19) -0.0019(14) -0.0043(14) 0.0027(14)
C45 0.0216(16) 0.0212(17) 0.0291(18) 0.0014(13) 0.0002(14) -0.0023(13)
C46 0.0206(16) 0.0238(17) 0.0322(18) -0.0007(14) 0.0009(14) -0.0022(13)
C47 0.0203(16) 0.0241(17) 0.0320(18) 0.0026(14) -0.0022(14) 0.0046(13)
C48 0.0187(16) 0.0288(18) 0.0339(19) 0.0003(15) 0.0019(14) 0.0024(14)
C49 0.0250(17) 0.0236(17) 0.0243(17) -0.0003(13) 0.0024(13) 0.0005(14)
C50 0.0243(16) 0.0186(16) 0.0294(18) -0.0017(13) 0.0005(14) -0.0023(13)
C51 0.0190(16) 0.0248(18) 0.0335(19) -0.0008(14) -0.0027(14) -0.0016(13)
C52 0.0228(16) 0.0185(16) 0.0276(17) -0.0011(13) 0.0008(13) 0.0018(13)
C53 0.0212(16) 0.0188(16) 0.0300(18) -0.0033(13) -0.0029(13) 0.0001(13)
C54 0.0200(16) 0.0215(17) 0.0313(18) -0.0023(13) -0.0025(14) -0.0025(13)
C55 0.0173(16) 0.0299(19) 0.039(2) 0.0008(15) -0.0036(14) -0.0017(14)
C56 0.0217(16) 0.0199(16) 0.0276(17) -0.0018(13) -0.0012(13) -0.0010(13)
C57 0.0190(16) 0.0237(17) 0.0329(19) -0.0018(14) -0.0008(13) -0.0021(13)
C58 0.0223(16) 0.0188(16) 0.0300(18) -0.0009(13) -0.0017(13) 0.0032(13)
C59 0.0215(16) 0.0259(18) 0.0274(18) -0.0017(14) 0.0001(13) 0.0033(14)
C60 0.0182(15) 0.0236(17) 0.0281(18) -0.0025(14) -0.0009(13) 0.0017(13)
C61 0.0204(16) 0.0209(17) 0.0333(19) 0.0003(14) -0.0015(14) -0.0002(13)
C62 0.0209(16) 0.0225(17) 0.0263(17) -0.0003(13) -0.0017(13) -0.0001(13)
C63 0.0281(18) 0.0227(17) 0.0303(19) 0.0010(14) 0.0049(14) -0.0019(14)
C64 0.0227(16) 0.0190(16) 0.0257(17) -0.0010(13) 0.0003(13) -0.0011(13)
C65 0.0178(15) 0.0212(17) 0.0304(18) 0.0029(13) 0.0026(13) 0.0029(13)
C66 0.0232(17) 0.0252(18) 0.0332(19) -0.0002(14) 0.0044(14) -0.0012(14)
C67 0.0204(16) 0.0222(17) 0.0348(19) 0.0039(14) 0.0012(14) 0.0006(13)
C68 0.0299(18) 0.0185(17) 0.046(2) 0.0024(15) 0.0125(16) 0.0036(14)
C69 0.0203(16) 0.0200(17) 0.0342(19) -0.0013(14) 0.0018(14) -0.0005(13)
C70 0.0220(16) 0.0228(17) 0.0339(19) 0.0023(14) 0.0043(14) 0.0017(14)
C71 0.0202(16) 0.0203(17) 0.0308(18) 0.0007(13) -0.0008(13) 0.0018(13)
C72 0.0170(15) 0.0221(17) 0.0338(19) 0.0018(14) -0.0012(13) 0.0005(13)
C73 0.0272(17) 0.0222(17) 0.0320(19) 0.0009(14) -0.0026(14) 0.0007(14)
C74 0.0208(16) 0.0238(17) 0.0314(19) 0.0011(14) 0.0026(14) 0.0015(13)
C75 0.0254(17) 0.0245(18) 0.0329(19) -0.0001(14) -0.0001(14) 0.0040(14)
C76 0.0343(19) 0.0196(17) 0.046(2) 0.0055(16) 0.0033(17) 0.0009(15)
C77 0.0200(16) 0.0264(18) 0.036(2) 0.0028(15) -0.0030(14) -0.0001(14)
C78 0.0250(17) 0.0239(17) 0.0340(19) 0.0003(14) -0.0018(14) -0.0035(14)
C79 0.0360(19) 0.0239(18) 0.0296(19) 0.0031(14) 0.0023(15) 0.0019(15)
C80 0.0200(16) 0.0182(16) 0.0362(19) -0.0006(14) 0.0007(14) 0.0002(13)
C81 0.0259(17) 0.0217(17) 0.0346(19) -0.0005(14) -0.0054(14) 0.0029(14)
C82 0.0227(17) 0.0228(17) 0.037(2) 0.0052(15) 0.0023(14) -0.0004(14)
C83 0.0219(16) 0.0221(17) 0.0290(18) -0.0014(14) 0.0025(13) 0.0029(13)
C84 0.0247(17) 0.0218(17) 0.0288(18) -0.0042(14) 0.0016(14) -0.0054(13)
C85 0.0222(17) 0.0216(17) 0.038(2) 0.0054(14) 0.0039(14) -0.0006(14)
C86 0.0205(16) 0.0247(18) 0.041(2) -0.0003(15) 0.0064(15) 0.0006(14)
C87 0.0268(17) 0.0205(17) 0.0326(19) 0.0000(14) 0.0019(14) -0.0029(14)
C88 0.0240(17) 0.0257(18) 0.038(2) 0.0025(15) -0.0040(15) 0.0043(14)
C89 0.0193(16) 0.0212(16) 0.0284(17) 0.0005(13) 0.0022(13) -0.0021(13)
C90 0.034(2) 0.0250(19) 0.050(2) 0.0058(16) 0.0139(17) 0.0078(16)
C91 0.0277(18) 0.0247(18) 0.0340(19) -0.0027(15) -0.0027(15) 0.0005(14)
C92 0.0246(17) 0.0294(19) 0.037(2) 0.0073(15) -0.0013(15) -0.0010(15)
C93 0.0287(18) 0.0252(18) 0.0338(19) -0.0009(15) -0.0073(15) 0.0008(14)
C94 0.0284(18) 0.0205(17) 0.0297(18) 0.0024(14) -0.0021(14) 0.0027(14)
C95 0.0266(17) 0.0208(17) 0.0308(18) 0.0000(14) -0.0025(14) 0.0010(14)
C96 0.0210(16) 0.0241(17) 0.0279(18) 0.0007(14) 0.0000(13) -0.0031(13)
C97 0.0194(16) 0.0270(18) 0.036(2) -0.0032(15) 0.0006(14) 0.0002(14)
C98 0.037(2) 0.047(2) 0.042(2) -0.0013(18) -0.0096(18) -0.0053(18)
C99 0.037(2) 0.027(2) 0.047(2) -0.0007(17) -0.0060(17) -0.0073(16)
C100 0.0233(17) 0.0299(19) 0.038(2) 0.0075(15) -0.0003(15) -0.0015(15)
C101 0.037(2) 0.0203(18) 0.047(2) -0.0054(16) 0.0044(17) 0.0025(15)
C102 0.0282(18) 0.0243(18) 0.036(2) 0.0010(15) -0.0083(15) -0.0010(14)
C103 0.036(2) 0.0277(19) 0.036(2) 0.0045(15) -0.0051(16) -0.0031(16)
C104 0.037(2) 0.0242(18) 0.046(2) 0.0034(16) -0.0114(17) -0.0081(16)
C105 0.0244(17) 0.0266(18) 0.0346(19) 0.0043(15) -0.0002(15) 0.0012(14)
C106 0.0247(17) 0.0235(17) 0.0281(18) 0.0019(14) 0.0029(14) 0.0035(14)
C107 0.0261(19) 0.032(2) 0.065(3) 0.0076(19) -0.0089(18) -0.0074(16)
C108 0.0262(17) 0.0205(17) 0.038(2) -0.0002(14) -0.0024(15) -0.0002(14)
C109 0.0324(19) 0.0188(17) 0.0348(19) 0.0014(14) -0.0007(15) -0.0001(14)
C110 0.0236(17) 0.0231(17) 0.0341(19) 0.0016(14) 0.0007(14) -0.0011(14)
C111 0.035(2) 0.0233(19) 0.056(3) 0.0090(17) -0.0004(18) -0.0022(16)
C112 0.0288(19) 0.039(2) 0.042(2) -0.0015(17) -0.0039(16) -0.0090(16)
C113 0.0307(19) 0.033(2) 0.037(2) -0.0027(16) -0.0048(16) 0.0009(16)
C114 0.0235(17) 0.0241(18) 0.0351(19) 0.0018(14) 0.0030(14) 0.0016(14)
C115 0.0254(18) 0.0273(19) 0.050(2) 0.0002(16) -0.0048(16) -0.0027(15)
C116 0.0220(16) 0.0204(17) 0.038(2) 0.0040(14) 0.0027(14) 0.0011(13)
C117 0.0300(18) 0.036(2) 0.0307(19) 0.0028(16) -0.0049(15) -0.0032(16)
C118 0.0325(19) 0.0252(18) 0.0296(19) 0.0004(14) -0.0020(15) 0.0033(15)
C119 0.0286(19) 0.041(2) 0.037(2) 0.0074(17) 0.0112(16) 0.0078(16)
C120 0.0324(19) 0.0293(19) 0.037(2) 0.0030(16) -0.0089(16) -0.0086(16)
C121 0.0234(17) 0.030(2) 0.045(2) 0.0002(16) 0.0007(16) -0.0035(15)
C122 0.0290(18) 0.0281(19) 0.037(2) -0.0025(15) -0.0045(15) 0.0038(15)
C123 0.0252(18) 0.0308(19) 0.039(2) 0.0034(16) -0.0027(15) -0.0069(15)
C124 0.0233(17) 0.0292(19) 0.035(2) -0.0001(15) 0.0009(14) 0.0030(14)
C125 0.0281(18) 0.0282(19) 0.035(2) 0.0007(15) -0.0043(15) -0.0037(15)
C126 0.0236(17) 0.0227(17) 0.0311(18) -0.0017(14) -0.0014(14) 0.0029(14)
C127 0.0188(16) 0.0248(17) 0.0306(18) 0.0032(14) -0.0031(14) -0.0004(13)
C128 0.0240(17) 0.0250(19) 0.052(2) 0.0005(17) 0.0028(16) 0.0045(15)
C129 0.0275(18) 0.034(2) 0.039(2) 0.0023(16) 0.0013(16) -0.0028(15)
C130 0.0309(19) 0.0314(19) 0.0308(19) -0.0027(15) 0.0018(15) 0.0071(15)
C131 0.0229(17) 0.0245(18) 0.0334(19) -0.0004(14) -0.0019(14) 0.0062(14)
C132 0.0296(18) 0.0287(19) 0.0323(19) -0.0017(15) -0.0051(15) -0.0006(15)
C133 0.042(2) 0.0213(19) 0.068(3) -0.0100(18) -0.011(2) 0.0036(17)
C134 0.0241(17) 0.0243(18) 0.043(2) -0.0024(15) 0.0028(15) 0.0024(14)
C135 0.0213(16) 0.0282(18) 0.0333(19) -0.0009(15) -0.0060(14) 0.0008(14)
C136 0.034(2) 0.037(2) 0.048(2) -0.0022(18) -0.0066(18) -0.0083(17)
C137 0.0254(17) 0.0269(18) 0.0302(18) -0.0016(14) -0.0004(14) 0.0068(14)
C138 0.039(2) 0.0257(19) 0.038(2) 0.0049(15) -0.0030(17) 0.0021(16)
C139 0.034(2) 0.0273(19) 0.039(2) 0.0015(16) -0.0071(16) 0.0023(15)
C140 0.0244(18) 0.039(2) 0.034(2) 0.0018(16) -0.0031(15) 0.0000(16)
C141 0.0216(17) 0.0314(19) 0.0347(19) -0.0011(15) 0.0003(14) -0.0047(14)
C142 0.0275(18) 0.0281(18) 0.0269(18) -0.0001(14) 0.0023(14) 0.0015(14)
C143 0.0217(17) 0.033(2) 0.045(2) -0.0015(16) 0.0009(15) 0.0075(15)
C144 0.0253(19) 0.055(3) 0.041(2) -0.0036(19) -0.0017(16) 0.0009(18)
C145 0.0233(17) 0.035(2) 0.043(2) 0.0067(17) -0.0041(15) -0.0021(15)
C146 0.0301(19) 0.036(2) 0.048(2) 0.0068(17) -0.0021(17) -0.0118(16)
C147 0.033(2) 0.038(2) 0.040(2) 0.0056(17) 0.0057(17) -0.0035(17)
C148 0.0290(19) 0.028(2) 0.051(2) -0.0086(17) -0.0003(17) -0.0008(15)
C149 0.0305(19) 0.034(2) 0.0303(19) -0.0025(15) -0.0015(15) 0.0039(15)
C150 0.045(2) 0.0211(18) 0.044(2) 0.0049(16) -0.0120(18) -0.0012(16)
C151 0.0267(18) 0.0188(17) 0.045(2) 0.0017(15) -0.0103(16) -0.0053(14)
C152 0.0292(19) 0.028(2) 0.051(2) 0.0006(17) 0.0030(17) 0.0005(15)
C153 0.0254(17) 0.0229(17) 0.0347(19) 0.0018(14) -0.0052(14) 0.0001(14)
C154 0.045(2) 0.028(2) 0.068(3) 0.0110(19) 0.007(2) -0.0026(18)
C155 0.0284(19) 0.039(2) 0.037(2) -0.0069(17) -0.0004(16) 0.0129(16)
C156 0.0257(18) 0.036(2) 0.044(2) 0.0065(17) -0.0028(16) -0.0077(16)
C157 0.0321(19) 0.0268(19) 0.041(2) 0.0051(16) -0.0013(16) 0.0013(15)
C158 0.0262(18) 0.0277(19) 0.045(2) 0.0094(16) -0.0063(16) -0.0010(15)
C159 0.0226(17) 0.0265(18) 0.037(2) 0.0050(15) 0.0007(15) 0.0023(14)
C160 0.0213(17) 0.033(2) 0.052(2) 0.0099(18) -0.0028(16) 0.0048(15)
C161 0.037(2) 0.040(2) 0.038(2) -0.0020(17) -0.0111(17) 0.0053(17)
C162 0.047(2) 0.025(2) 0.055(3) -0.0006(18) -0.0154(19) -0.0055(17)
C163 0.040(2) 0.033(2) 0.036(2) 0.0052(16) 0.0055(17) 0.0000(17)
C164 0.043(2) 0.071(3) 0.036(2) -0.007(2) 0.0023(18) -0.013(2)
C165 0.040(2) 0.031(2) 0.0297(19) -0.0015(15) -0.0028(16) 0.0044(16)
C166 0.046(2) 0.0228(19) 0.060(3) 0.0087(18) 0.018(2) 0.0039(17)
C167 0.027(2) 0.041(2) 0.078(3) 0.012(2) -0.011(2) 0.0033(18)
C168 0.037(2) 0.030(2) 0.093(4) -0.014(2) 0.020(2) -0.0042(18)
C169 0.045(2) 0.033(2) 0.048(2) 0.0136(18) -0.0179(19) -0.0165(18)
C170 0.034(2) 0.041(2) 0.030(2) -0.0029(16) -0.0022(16) 0.0097(17)
C171 0.032(2) 0.043(2) 0.046(2) 0.0057(18) -0.0034(17) -0.0001(17)
C172 0.0222(18) 0.045(2) 0.060(3) 0.011(2) 0.0036(18) -0.0063(17)
C173 0.033(2) 0.040(2) 0.041(2) -0.0070(17) -0.0079(17) 0.0002(17)
C174 0.036(2) 0.032(2) 0.061(3) -0.0041(19) -0.0020(19) 0.0114(17)
C175 0.038(2) 0.031(2) 0.039(2) 0.0062(16) -0.0034(17) -0.0022(16)
C176 0.032(2) 0.031(2) 0.041(2) -0.0035(16) 0.0074(16) -0.0040(16)
C177 0.0270(19) 0.048(2) 0.053(3) 0.001(2) 0.0079(18) 0.0000(18)
C178 0.051(2) 0.032(2) 0.058(3) 0.0174(19) 0.024(2) 0.0223(19)
C179 0.038(2) 0.036(2) 0.050(2) 0.0024(18) -0.0155(18) 0.0021(17)
C180 0.058(3) 0.041(3) 0.072(3) -0.016(2) 0.004(2) -0.012(2)
C181 0.030(2) 0.044(2) 0.049(2) 0.0018(19) 0.0123(18) -0.0033(17)
C182 0.046(2) 0.042(2) 0.055(3) 0.021(2) -0.004(2) 0.0060(19)
C183 0.0241(18) 0.048(2) 0.044(2) -0.0067(18) 0.0014(16) -0.0018(17)
C184 0.0304(19) 0.030(2) 0.049(2) 0.0053(17) 0.0011(17) 0.0096(16)
C185 0.046(3) 0.080(4) 0.065(3) 0.039(3) -0.016(2) -0.024(2)
C186 0.038(2) 0.031(2) 0.052(3) -0.0067(18) 0.0000(18) 0.0008(17)
C187 0.029(2) 0.048(3) 0.062(3) 0.009(2) 0.0027(19) 0.0065(18)
C188 0.038(2) 0.050(2) 0.034(2) -0.0093(18) -0.0017(17) 0.0071(18)
C189 0.049(2) 0.047(3) 0.045(2) 0.013(2) -0.011(2) 0.000(2)
C190 0.031(2) 0.057(3) 0.044(2) 0.020(2) -0.0004(17) 0.0062(19)
C191 0.054(3) 0.052(3) 0.045(2) 0.015(2) 0.014(2) 0.001(2)
C192 0.038(2) 0.042(2) 0.072(3) 0.006(2) -0.027(2) 0.0010(19)
C193 0.042(2) 0.056(3) 0.034(2) 0.0001(19) 0.0003(17) 0.008(2)
C194 0.044(2) 0.025(2) 0.066(3) 0.0103(19) 0.001(2) 0.0021(17)
C195 0.034(2) 0.062(3) 0.033(2) 0.0021(19) -0.0051(17) 0.0124(19)
C196 0.035(2) 0.074(3) 0.054(3) -0.004(2) -0.013(2) -0.010(2)
C197 0.035(2) 0.054(3) 0.041(2) 0.0033(19) -0.0033(18) 0.0120(19)
C198 0.053(3) 0.040(3) 0.072(3) 0.027(2) 0.011(2) -0.004(2)
C199 0.0265(19) 0.044(2) 0.058(3) 0.008(2) 0.0027(18) -0.0104(17)
C200 0.030(2) 0.062(3) 0.054(3) -0.016(2) 0.0032(18) 0.012(2)
C201 0.050(2) 0.041(2) 0.033(2) 0.0023(17) -0.0085(18) 0.0055(19)
C202 0.051(3) 0.086(4) 0.042(3) 0.021(2) 0.007(2) 0.000(3)
C203 0.056(3) 0.027(2) 0.072(3) -0.007(2) 0.003(2) 0.0061(19)
C204 0.072(3) 0.039(3) 0.070(3) -0.002(2) -0.017(3) -0.023(2)
C205 0.078(3) 0.043(3) 0.038(2) -0.0053(19) -0.001(2) 0.008(2)
C206 0.039(2) 0.067(3) 0.038(2) 0.007(2) 0.0106(18) 0.010(2)
C207 0.059(3) 0.070(3) 0.033(2) 0.004(2) -0.009(2) -0.024(2)
C208 0.043(2) 0.067(3) 0.050(3) 0.004(2) -0.015(2) -0.025(2)
C209 0.048(3) 0.072(3) 0.036(2) 0.007(2) 0.0057(19) 0.016(2)
C210 0.042(3) 0.071(3) 0.082(4) 0.000(3) -0.010(2) -0.018(2)
C211 0.071(3) 0.037(2) 0.038(2) 0.0004(18) -0.003(2) -0.001(2)
C212 0.061(3) 0.034(2) 0.070(3) -0.002(2) -0.018(2) -0.011(2)
C213 0.090(4) 0.105(4) 0.041(3) 0.011(3) 0.022(3) 0.056(4)
C214 0.031(2) 0.099(4) 0.037(2) -0.011(2) -0.0011(18) 0.014(2)
C215 0.054(3) 0.104(4) 0.041(2) 0.014(3) 0.003(2) 0.027(3)
C216 0.056(3) 0.173(7) 0.065(4) -0.019(4) -0.016(3) -0.039(4)
C217 0.090(4) 0.037(3) 0.116(4) -0.019(3) -0.027(3) -0.009(3)
C218 0.045(3) 0.086(4) 0.058(3) -0.013(3) -0.011(2) 0.036(3)
C219 0.077(4) 0.057(3) 0.101(4) -0.041(3) 0.013(3) -0.005(3)
C220 0.058(3) 0.158(6) 0.127(6) -0.053(5) -0.022(4) -0.038(4)
C221 0.035(2) 0.095(4) 0.081(4) 0.008(3) -0.007(2) 0.014(3)
C222 0.036(3) 0.151(6) 0.108(5) 0.021(4) -0.018(3) -0.010(3)
C223 0.063(3) 0.088(4) 0.090(4) -0.005(3) 0.007(3) -0.033(3)
C224 0.047(3) 0.087(4) 0.077(3) -0.009(3) -0.014(2) -0.024(3)
C225 0.116(5) 0.054(3) 0.089(4) 0.014(3) -0.026(4) -0.031(3)
C226 0.042(3) 0.124(5) 0.067(3) 0.023(3) -0.010(2) -0.015(3)
C227 0.051(3) 0.199(8) 0.052(3) -0.025(4) 0.000(3) 0.054(4)
C234 0.0240(18) 0.051(2) 0.050(2) -0.0073(19) -0.0021(17) 0.0089(17)
C235 0.0272(19) 0.041(2) 0.044(2) -0.0009(17) 0.0023(16) 0.0126(17)
C236 0.031(2) 0.045(2) 0.052(3) 0.0083(19) 0.0003(18) 0.0132(18)
C231 0.097(4) 0.093(4) 0.069(4) 0.033(3) -0.003(3) -0.008(4)
C237 0.161(8) 0.084(5) 0.093(5) -0.002(4) 0.030(5) 0.012(5)
C238 0.098(5) 0.118(6) 0.108(6) -0.026(5) 0.040(5) -0.050(5)
C239 0.134(6) 0.081(5) 0.096(5) -0.001(4) 0.017(5) -0.013(4)
C240 0.103(6) 0.086(5) 0.171(8) -0.023(5) 0.045(5) -0.023(4)
C232 0.106(5) 0.127(5) 0.076(4) 0.035(4) 0.005(4) 0.051(4)
C233 0.165(6) 0.118(5) 0.079(4) 0.051(4) -0.067(4) -0.071(5)
C241 0.094(5) 0.073(4) 0.125(6) -0.005(4) 0.025(4) -0.003(4)
C242 0.181(9) 0.099(6) 0.082(5) 0.006(4) 0.019(5) 0.040(6)
C243 0.193(8) 0.118(6) 0.054(4) 0.009(4) -0.019(4) -0.099(6)
C244 0.082(5) 0.101(6) 0.197(9) 0.026(6) 0.028(6) -0.003(4)
C245 0.108(5) 0.098(5) 0.098(5) -0.015(4) 0.030(4) -0.020(4)
C246 0.161(8) 0.088(6) 0.102(6) -0.019(4) 0.018(5) -0.039(5)
C247 0.127(7) 0.120(7) 0.128(7) 0.013(5) 0.018(6) -0.009(6)
C248 0.148(6) 0.165(7) 0.195(7) 0.029(6) 0.088(6) -0.024(5)
C255 0.155(6) 0.167(6) 0.161(6) -0.030(5) -0.062(5) -0.003(5)
C256 0.160(6) 0.178(6) 0.162(6) -0.018(5) -0.060(5) -0.002(5)
C249 0.154(6) 0.167(6) 0.178(6) 0.037(5) 0.073(5) -0.037(5)
C250 0.167(8) 0.158(8) 0.183(9) 0.070(7) 0.046(7) -0.012(7)
C257 0.153(6) 0.180(6) 0.179(6) -0.008(6) -0.061(5) -0.005(5)
C251 0.190(12) 0.204(12) 0.207(12) 0.136(11) 0.129(10) 0.078(10)
C252 0.124(7) 0.158(8) 0.151(8) -0.014(6) -0.029(6) 0.006(6)
C253 0.177(9) 0.215(10) 0.198(10) 0.103(9) 0.082(8) 0.072(8)
C254 0.172(6) 0.186(7) 0.192(7) 0.031(6) 0.080(6) -0.032(6)
C258 0.222(10) 0.244(10) 0.144(8) 0.086(7) -0.086(7) -0.076(8)
C259 0.199(7) 0.224(7) 0.206(7) 0.004(6) -0.030(6) 0.002(6)
C263 0.252(12) 0.318(13) 0.246(12) 0.058(11) -0.023(10) -0.069(11)
C228 0.128(6) 0.068(4) 0.255(9) -0.061(5) 0.045(6) 0.006(4)
C229 0.170(7) 0.109(6) 0.179(8) -0.078(6) -0.070(6) 0.038(5)
C230 0.223(9) 0.100(6) 0.147(7) 0.026(5) 0.016(7) 0.077(6)
C273 0.334(18) 0.221(15) 0.292(16) -0.002(13) -0.112(14) 0.026(13)
C274 0.296(17) 0.331(16) 0.295(16) 0.042(15) -0.070(14) 0.002(14)
C272 0.44(2) 0.261(17) 0.240(17) 0.009(15) -0.054(17) 0.070(17)
C275 0.298(17) 0.350(19) 0.329(17) 0.021(17) -0.052(15) -0.038(14)
C276 0.264(17) 0.41(2) 0.396(19) 0.105(19) -0.098(15) -0.076(17)
C277 0.28(2) 0.60(4) 0.58(3) 0.18(3) -0.15(2) 0.08(3)

loop_
_atom_type_symbol
_atom_type_description
_atom_type_scat_dispersion_real
_atom_type_scat_dispersion_imag
_atom_type_scat_source
C C 0.0181 0.0091 'International Tables Vol C Tables 4.2.6.8 and 6.1.1.4'
H H 0.0000 0.0000 'International Tables Vol C Tables 4.2.6.8 and 6.1.1.4'
N N 0.0311 0.0180 'International Tables Vol C Tables 4.2.6.8 and 6.1.1.4'

loop_
_geom_angle_atom_site_label_1
_geom_angle_atom_site_label_2
_geom_angle_atom_site_label_3
_geom_angle
_geom_angle_site_symmetry_3
C20 N11 C89 127.6(3) .
C20 N11 H293 116.2 .
C89 N11 H293 116.2 .
C20 N12 C23 106.1(3) .
C49 N1 C59 110.7(3) .
C49 N1 H1 124.6 .
C59 N1 H1 124.6 .
C62 N16 C64 105.6(3) .
C27 N2 C38 105.0(3) .
C62 N17 C19 123.3(3) .
C62 N17 H294 118.4 .
C19 N17 H294 118.4 .
C53 N3 C60 127.2(3) .
C53 N3 H295 116.4 .
C60 N3 H295 116.4 .
C30 N13 C137 125.5(3) .
C30 N13 H296 117.3 .
C137 N13 H296 117.3 .
C53 N4 C50 105.6(3) .
C27 N5 C24 123.7(3) .
C27 N5 H297 118.1 .
C24 N5 H297 118.1 .
C31 N18 C52 110.5(3) .
C31 N18 H2 124.8 .
C52 N18 H2 124.8 .
C106 N19 C74 106.0(3) .
C30 N14 C96 105.5(3) .
C57 N15 C95 110.7(3) .
C57 N15 H3 124.6 .
C95 N15 H3 124.6 .
C106 N20 C118 129.3(3) .
C106 N20 H298 115.3 .
C118 N20 H298 115.3 .
C91 N6 C120 125.9(3) .
C91 N6 H299 117.1 .
C120 N6 H299 117.1 .
C86 C17 C46 118.8(3) .
C86 C17 C143 122.5(3) .
C46 C17 C143 118.7(3) .
C50 C18 C49 122.2(3) .
C50 C18 C159 121.3(3) .
C49 C18 C159 116.5(3) .
C46 C19 C116 120.5(3) .
C46 C19 N17 119.8(3) .
C116 C19 N17 119.7(3) .
N12 C20 N11 120.3(3) .
N12 C20 C84 111.7(3) .
N11 C20 C84 128.0(3) .
C132 N7 C93 105.9(3) .
C28 C22 C38 107.8(3) .
C28 C22 H4 126.1 .
C38 C22 H4 126.1 .
C83 C23 N12 123.5(3) .
C83 C23 C87 127.8(3) .
N12 C23 C87 108.7(3) .
C58 C24 C110 120.3(3) .
C58 C24 N5 119.8(3) .
C110 C24 N5 119.8(3) .
C132 N8 C149 130.0(3) .
C132 N8 H300 115.0 .
C149 N8 H300 115.0 .
C45 C26 C62 105.8(3) .
C45 C26 H201 127.1 .
C62 C26 H201 127.1 .
N2 C27 N5 121.3(3) .
N2 C27 C28 112.9(3) .
N5 C27 C28 125.7(3) .
C22 C28 C27 105.4(3) .
C22 C28 H5 127.3 .
C27 C28 H5 127.3 .
C91 N9 C126 105.5(3) .
N14 C30 N13 120.5(3) .
N14 C30 C108 112.5(3) .
N13 C30 C108 127.0(3) .
N18 C31 C97 106.8(3) .
N18 C31 C40 124.0(3) .
C97 C31 C40 129.1(3) .
C135 N10 C73 110.7(3) .
C135 N10 H6 124.7 .
C73 N10 H6 124.7 .
C127 C33 C60 120.5(3) .
C127 C33 H7 119.7 .
C60 C33 H7 119.7 .
C65 C34 C89 120.4(3) .
C65 C34 H8 119.8 .
C89 C34 H8 119.8 .
C126 C35 C59 123.8(3) .
C126 C35 C67 120.4(3) .
C59 C35 C67 115.7(3) .
C39 C36 C125 117.5(3) .
C39 C36 C41 122.5(3) .
C125 C36 C41 119.9(3) .
C116 C37 C86 118.0(3) .
C116 C37 C119 120.2(3) .
C86 C37 C119 121.8(3) .
C41 C38 N2 123.9(3) .
C41 C38 C22 127.2(3) .
N2 C38 C22 108.9(3) .
C92 C39 C36 121.2(3) .
C92 C39 H9 119.4 .
C36 C39 H9 119.4 .
C74 C40 C31 123.0(3) .
C74 C40 C82 121.0(3) .
C31 C40 C82 116.0(3) .
C38 C41 C73 121.7(3) .
C38 C41 C36 120.4(3) .
C73 C41 C36 117.9(3) .
C58 C42 C44 117.4(3) .
C58 C42 C141 119.9(3) .
C44 C42 C141 122.6(3) .
C100 C43 C72 120.7(3) .
C100 C43 H10 119.6 .
C72 C43 H10 119.6 .
C81 C44 C42 122.8(3) .
C81 C44 H11 118.6 .
C42 C44 H11 118.6 .
C26 C45 C64 107.1(3) .
C26 C45 H202 126.5 .
C64 C45 H202 126.5 .
C19 C46 C17 119.8(3) .
C19 C46 H12 120.1 .
C17 C46 H12 120.1 .
C97 C47 C52 107.6(3) .
C97 C47 H13 126.2 .
C52 C47 H13 126.2 .
C66 C48 C59 108.2(3) .
C66 C48 H14 125.9 .
C59 C48 H14 125.9 .
N1 C49 C66 106.7(3) .
N1 C49 C18 123.7(3) .
C66 C49 C18 129.5(3) .
C18 C50 N4 123.5(3) .
C18 C50 C94 127.4(3) .
N4 C50 C94 109.1(3) .
C61 C51 C65 122.5(3) .
C61 C51 H15 118.8 .
C65 C51 H15 118.8 .
N18 C52 C47 106.9(3) .
N18 C52 C56 123.4(3) .
C47 C52 C56 129.6(3) .
N4 C53 N3 120.0(3) .
N4 C53 C131 112.1(3) .
N3 C53 C131 127.9(3) .
C96 C54 C57 123.4(3) .
C96 C54 C77 120.8(3) .
C57 C54 C77 115.7(3) .
C88 C55 C57 108.0(3) .
C88 C55 H16 126.0 .
C57 C55 H16 126.0 .
C64 C56 C52 121.4(3) .
C64 C56 C72 121.5(3) .
C52 C56 C72 117.1(3) .
N15 C57 C55 106.7(3) .
N15 C57 C54 124.1(3) .
C55 C57 C54 129.2(3) .
C24 C58 C42 121.0(3) .
C24 C58 H17 119.5 .
C42 C58 H17 119.5 .
N1 C59 C48 106.5(3) .
N1 C59 C35 124.4(3) .
C48 C59 C35 129.0(3) .
C69 C60 C33 120.1(3) .
C69 C60 N3 122.1(3) .
C33 C60 N3 117.8(3) .
C51 C61 C71 117.8(3) .
C51 C61 C151 122.7(3) .
C71 C61 C151 119.5(3) .
N16 C62 N17 121.9(3) .
N16 C62 C26 112.3(3) .
N17 C62 C26 125.7(3) .
C79 C63 C74 107.4(3) .
C79 C63 H203 126.3 .
C74 C63 H203 126.3 .
C56 C64 N16 123.5(3) .
C56 C64 C45 127.3(3) .
N16 C64 C45 109.2(3) .
C51 C65 C34 118.6(3) .
C51 C65 C153 118.6(3) .
C34 C65 C153 122.7(3) .
C48 C66 C49 107.9(3) .
C48 C66 H18 126.1 .
C49 C66 H18 126.1 .
C134 C67 C124 118.5(3) .
C134 C67 C35 121.9(3) .
C124 C67 C35 119.6(3) .
C90 C68 C178 109.3(3) .
C90 C68 C168 107.6(3) .
C178 C68 C168 109.3(3) .
C90 C68 C80 112.3(3) .
C178 C68 C80 108.4(3) .
C168 C68 C80 110.0(3) .
C60 C69 C80 120.7(3) .
C60 C69 H19 119.6 .
C80 C69 H19 119.6 .
C80 C70 C127 122.4(3) .
C80 C70 H20 118.8 .
C127 C70 H20 118.8 .
C89 C71 C61 121.1(3) .
C89 C71 H21 119.5 .
C61 C71 H21 119.5 .
C114 C72 C43 118.3(3) .
C114 C72 C56 119.8(3) .
C43 C72 C56 121.8(3) .
N10 C73 C123 107.0(3) .
N10 C73 C41 123.4(3) .
C123 C73 C41 129.5(3) .
C40 C74 N19 123.2(3) .
C40 C74 C63 127.8(3) .
N19 C74 C63 108.9(3) .
C109 C75 C126 107.2(3) .
C109 C75 H22 126.4 .
C126 C75 H22 126.4 .
C101 C76 C100 119.7(3) .
C101 C76 H23 120.1 .
C100 C76 H23 120.1 .
C121 C77 C115 118.4(3) .
C121 C77 C54 119.7(3) .
C115 C77 C54 121.8(3) .
C108 C78 C96 107.4(3) .
C108 C78 H24 126.3 .
C96 C78 H24 126.3 .
C63 C79 C106 105.9(3) .
C63 C79 H204 127.0 .
C106 C79 H204 127.0 .
C70 C80 C69 118.0(3) .
C70 C80 C68 122.5(3) .
C69 C80 C68 119.5(3) .
C110 C81 C44 117.7(3) .
C110 C81 C117 120.1(3) .
C44 C81 C117 122.1(3) .
C176 C82 C129 119.0(3) .
C176 C82 C40 120.5(3) .
C129 C82 C40 120.5(3) .
C23 C83 C95 122.4(3) .
C23 C83 C105 121.6(3) .
C95 C83 C105 116.0(3) .
C87 C84 C20 105.6(3) .
C87 C84 H25 127.2 .
C20 C84 H25 127.2 .
C127 C85 C166 112.4(3) .
C127 C85 C147 110.2(3) .
C166 C85 C147 107.6(3) .
C127 C85 C146 109.0(3) .
C166 C85 C146 108.3(3) .
C147 C85 C146 109.2(3) .
C17 C86 C37 122.2(3) .
C17 C86 H26 118.9 .
C37 C86 H26 118.9 .
C84 C87 C23 107.9(3) .
C84 C87 H27 126.1 .
C23 C87 H27 126.1 .
C55 C88 C95 107.9(3) .
C55 C88 H28 126.1 .
C95 C88 H28 126.1 .
C71 C89 C34 119.6(3) .
C71 C89 N11 121.8(3) .
C34 C89 N11 118.5(3) .
C68 C90 H29 109.5 .
C68 C90 H30 109.5 .
H29 C90 H30 109.5 .
C68 C90 H31 109.5 .
H29 C90 H31 109.5 .
H30 C90 H31 109.5 .
N9 C91 N6 121.0(3) .
N9 C91 C109 112.3(3) .
N6 C91 C109 126.7(3) .
C39 C92 C111 120.4(3) .
C39 C92 H32 119.8 .
C111 C92 H32 119.8 .
C102 C93 N7 123.2(3) .
C102 C93 C139 128.0(3) .
N7 C93 C139 108.8(3) .
C131 C94 C50 107.3(3) .
C131 C94 H33 126.4 .
C50 C94 H33 126.4 .
N15 C95 C88 106.7(3) .
N15 C95 C83 123.6(3) .
C88 C95 C83 129.7(3) .
C54 C96 N14 124.5(3) .
C54 C96 C78 126.4(3) .
N14 C96 C78 109.1(3) .
C47 C97 C31 108.2(3) .
C47 C97 H34 125.9 .
C31 C97 H34 125.9 .
C120 C98 C208 120.0(4) .
C120 C98 H35 120.0 .
C208 C98 H35 120.0 .
C125 C99 C111 120.7(4) .
C125 C99 H36 119.7 .
C111 C99 H36 119.7 .
C76 C100 C43 120.0(3) .
C76 C100 H37 120.0 .
C43 C100 H37 120.0 .
C76 C101 C114 120.7(3) .
C76 C101 H38 119.6 .
C114 C101 H38 119.6 .
C93 C102 C135 122.4(3) .
C93 C102 C158 121.5(3) .
C135 C102 C158 116.1(3) .
C153 C103 H39 109.5 .
C153 C103 H40 109.5 .
H39 C103 H40 109.5 .
C153 C103 H41 109.5 .
H39 C103 H41 109.5 .
H40 C103 H41 109.5 .
C151 C104 H42 109.5 .
C151 C104 H43 109.5 .
H42 C104 H43 109.5 .
C151 C104 H44 109.5 .
H42 C104 H44 109.5 .
H43 C104 H44 109.5 .
C175 C105 C157 119.1(3) .
C175 C105 C83 120.2(3) .
C157 C105 C83 120.7(3) .
N19 C106 N20 119.2(3) .
N19 C106 C79 111.7(3) .
N20 C106 C79 129.1(3) .
C172 C107 C115 119.8(4) .
C172 C107 H205 120.1 .
C115 C107 H205 120.1 .
C78 C108 C30 105.5(3) .
C78 C108 H45 127.3 .
C30 C108 H45 127.3 .
C75 C109 C91 105.8(3) .
C75 C109 H46 127.1 .
C91 C109 H46 127.1 .
C81 C110 C24 120.7(3) .
C81 C110 H47 119.7 .
C24 C110 H47 119.7 .
C92 C111 C99 119.1(3) .
C92 C111 H48 120.5 .
C99 C111 H48 120.5 .
C141 C112 H49 109.5 .
C141 C112 H50 109.5 .
H49 C112 H50 109.5 .
C141 C112 H51 109.5 .
H49 C112 H51 109.5 .
H50 C112 H51 109.5 .
C173 C113 C118 120.6(4) .
C173 C113 H52 119.7 .
C118 C113 H52 119.7 .
C101 C114 C72 120.5(3) .
C101 C114 H53 119.8 .
C72 C114 H53 119.8 .
C77 C115 C107 120.6(4) .
C77 C115 H206 119.7 .
C107 C115 H206 119.7 .
C37 C116 C19 120.7(3) .
C37 C116 H54 119.7 .
C19 C116 H54 119.7 .
C190 C117 C207 107.8(3) .
C190 C117 C81 107.8(3) .
C207 C117 C81 112.5(3) .
C190 C117 C193 109.1(3) .
C207 C117 C193 108.8(3) .
C81 C117 C193 110.7(3) .
C122 C118 C113 120.2(3) .
C122 C118 N20 122.6(3) .
C113 C118 N20 117.0(3) .
C164 C119 C213 109.8(4) .
C164 C119 C37 111.7(3) .
C213 C119 C37 111.7(3) .
C164 C119 C185 107.9(3) .
C213 C119 C185 108.5(4) .
C37 C119 C185 107.2(3) .
C162 C120 C98 120.1(3) .
C162 C120 N6 120.7(3) .
C98 C120 N6 119.1(3) .
C177 C121 C77 120.7(3) .
C177 C121 H207 119.7 .
C77 C121 H207 119.7 .
C118 C122 C165 120.2(3) .
C118 C122 H55 119.9 .
C165 C122 H55 119.9 .
C73 C123 C145 107.5(3) .
C73 C123 H56 126.3 .
C145 C123 H56 126.3 .
C140 C124 C67 120.6(3) .
C140 C124 H57 119.7 .
C67 C124 H57 119.7 .
C99 C125 C36 121.1(3) .
C99 C125 H58 119.4 .
C36 C125 H58 119.4 .
C35 C126 N9 123.9(3) .
C35 C126 C75 126.9(3) .
N9 C126 C75 109.2(3) .
C33 C127 C70 118.3(3) .
C33 C127 C85 123.3(3) .
C70 C127 C85 118.4(3) .
C160 C128 C134 120.4(3) .
C160 C128 H59 119.8 .
C134 C128 H59 119.8 .
C136 C129 C82 120.6(4) .
C136 C129 H60 119.7 .
C82 C129 H60 119.7 .
C174 C130 C142 117.5(3) .
C174 C130 C155 120.4(3) .
C142 C130 C155 122.0(3) .
C94 C131 C53 105.8(3) .
C94 C131 H61 127.1 .
C53 C131 H61 127.1 .
N7 C132 N8 118.9(3) .
N7 C132 C138 111.7(3) .
N8 C132 C138 129.4(3) .
C151 C133 H62 109.5 .
C151 C133 H63 109.5 .
H62 C133 H63 109.5 .
C151 C133 H64 109.5 .
H62 C133 H64 109.5 .
H63 C133 H64 109.5 .
C128 C134 C67 120.4(3) .
C128 C134 H65 119.8 .
C67 C134 H65 119.8 .
N10 C135 C145 106.8(3) .
N10 C135 C102 123.9(3) .
C145 C135 C102 129.1(3) .
C129 C136 C199 119.8(4) .
C129 C136 H66 120.1 .
C199 C136 H66 120.1 .
C148 C137 C142 120.3(3) .
C148 C137 N13 120.4(3) .
C142 C137 N13 119.3(3) .
C139 C138 C132 106.3(3) .
C139 C138 H67 126.8 .
C132 C138 H67 126.8 .
C138 C139 C93 107.3(3) .
C138 C139 H68 126.3 .
C93 C139 H68 126.3 .
C124 C140 C160 120.0(3) .
C124 C140 H69 120.0 .
C160 C140 H69 120.0 .
C112 C141 C42 112.0(3) .
C112 C141 C156 108.3(3) .
C42 C141 C156 110.2(3) .
C112 C141 C183 108.5(3) .
C42 C141 C183 108.3(3) .
C156 C141 C183 109.6(3) .
C130 C142 C137 120.4(3) .
C130 C142 H70 119.8 .
C137 C142 H70 119.8 .
C235 C143 C236 107.8(3) .
C235 C143 C234 108.8(3) .
C236 C143 C234 110.2(3) .
C235 C143 C17 111.7(3) .
C236 C143 C17 110.4(3) .
C234 C143 C17 108.0(3) .
C155 C144 H208 109.5 .
C155 C144 H209 109.5 .
H208 C144 H209 109.5 .
C155 C144 H210 109.5 .
H208 C144 H210 109.5 .
H209 C144 H210 109.5 .
C135 C145 C123 108.0(3) .
C135 C145 H71 126.0 .
C123 C145 H71 126.0 .
C85 C146 H72 109.5 .
C85 C146 H73 109.5 .
H72 C146 H73 109.5 .
C85 C146 H74 109.5 .
H72 C146 H74 109.5 .
H73 C146 H74 109.5 .
C85 C147 H75 109.5 .
C85 C147 H76 109.5 .
H75 C147 H76 109.5 .
C85 C147 H77 109.5 .
H75 C147 H77 109.5 .
H76 C147 H77 109.5 .
C186 C148 C137 120.9(3) .
C186 C148 H78 119.6 .
C137 C148 H78 119.6 .
C170 C149 C195 119.5(3) .
C170 C149 N8 117.8(3) .
C195 C149 N8 122.7(3) .
C153 C150 H79 109.5 .
C153 C150 H80 109.5 .
H79 C150 H80 109.5 .
C153 C150 H81 109.5 .
H79 C150 H81 109.5 .
H80 C150 H81 109.5 .
C133 C151 C61 110.2(3) .
C133 C151 C169 109.2(3) .
C61 C151 C169 108.6(3) .
C133 C151 C104 107.4(3) .
C61 C151 C104 112.3(3) .
C169 C151 C104 109.1(3) .
C154 C152 C159 120.6(4) .
C154 C152 H82 119.7 .
C159 C152 H82 119.7 .
C150 C153 C184 108.6(3) .
C150 C153 C103 107.6(3) .
C184 C153 C103 110.1(3) .
C150 C153 C65 112.4(3) .
C184 C153 C65 108.4(3) .
C103 C153 C65 109.8(3) .
C198 C154 C152 120.1(4) .
C198 C154 H83 119.9 .
C152 C154 H83 119.9 .
C144 C155 C197 109.0(3) .
C144 C155 C130 112.1(3) .
C197 C155 C130 108.5(3) .
C144 C155 C200 107.7(3) .
C197 C155 C200 109.0(3) .
C130 C155 C200 110.6(3) .
C141 C156 H84 109.5 .
C141 C156 H85 109.5 .
H84 C156 H85 109.5 .
C141 C156 H86 109.5 .
H84 C156 H86 109.5 .
H85 C156 H86 109.5 .
C194 C157 C105 120.5(4) .
C194 C157 H87 119.8 .
C105 C157 H87 119.8 .
C171 C158 C179 118.8(3) .
C171 C158 C102 120.7(3) .
C179 C158 C102 120.5(4) .
C163 C159 C152 118.8(3) .
C163 C159 C18 120.5(3) .
C152 C159 C18 120.7(3) .
C128 C160 C140 120.0(3) .
C128 C160 H88 120.0 .
C140 C160 H88 120.0 .
C165 C161 C173 122.9(3) .
C165 C161 H89 118.6 .
C173 C161 H89 118.6 .
C212 C162 C120 121.4(4) .
C212 C162 H90 119.3 .
C120 C162 H90 119.3 .
C191 C163 C159 119.7(4) .
C191 C163 H91 120.1 .
C159 C163 H91 120.1 .
C119 C164 H211 109.5 .
C119 C164 H212 109.5 .
H211 C164 H212 109.5 .
C119 C164 H213 109.5 .
H211 C164 H213 109.5 .
H212 C164 H213 109.5 .
C161 C165 C122 118.2(3) .
C161 C165 C201 119.9(3) .
C122 C165 C201 121.9(3) .
C85 C166 H92 109.5 .
C85 C166 H93 109.5 .
H92 C166 H93 109.5 .
C85 C166 H94 109.5 .
H92 C166 H94 109.5 .
H93 C166 H94 109.5 .
C192 C167 C187 119.8(4) .
C192 C167 H95 120.1 .
C187 C167 H95 120.1 .
C68 C168 H96 109.5 .
C68 C168 H97 109.5 .
H96 C168 H97 109.5 .
C68 C168 H98 109.5 .
H96 C168 H98 109.5 .
H97 C168 H98 109.5 .
C151 C169 H99 109.5 .
C151 C169 H100 109.5 .
H99 C169 H100 109.5 .
C151 C169 H101 109.5 .
H99 C169 H101 109.5 .
H100 C169 H101 109.5 .
C188 C170 C149 121.0(4) .
C188 C170 H102 119.5 .
C149 C170 H102 119.5 .
C158 C171 C187 121.0(4) .
C158 C171 H103 119.5 .
C187 C171 H103 119.5 .
C177 C172 C107 120.1(4) .
C177 C172 H214 120.0 .
C107 C172 H214 120.0 .
C161 C173 C113 117.6(3) .
C161 C173 C196 121.7(3) .
C113 C173 C196 120.6(4) .
C130 C174 C186 123.1(3) .
C130 C174 H104 118.5 .
C186 C174 H104 118.5 .
C105 C175 C189 120.3(4) .
C105 C175 H105 119.9 .
C189 C175 H105 119.9 .
C82 C176 C181 120.1(4) .
C82 C176 H106 119.9 .
C181 C176 H106 119.9 .
C172 C177 C121 120.3(4) .
C172 C177 H215 119.8 .
C121 C177 H215 119.8 .
C68 C178 H107 109.5 .
C68 C178 H108 109.5 .
H107 C178 H108 109.5 .
C68 C178 H109 109.5 .
H107 C178 H109 109.5 .
H108 C178 H109 109.5 .
C158 C179 C192 119.9(4) .
C158 C179 H110 120.0 .
C192 C179 H110 120.0 .
C203 C180 H111 109.5 .
C203 C180 H112 109.5 .
H111 C180 H112 109.5 .
C203 C180 H113 109.5 .
H111 C180 H113 109.5 .
H112 C180 H113 109.5 .
C199 C181 C176 120.8(4) .
C199 C181 H114 119.6 .
C176 C181 H114 119.6 .
C194 C182 C189 120.3(4) .
C194 C182 H115 119.9 .
C189 C182 H115 119.9 .
C141 C183 H116 109.5 .
C141 C183 H117 109.5 .
H116 C183 H117 109.5 .
C141 C183 H118 109.5 .
H116 C183 H118 109.5 .
H117 C183 H118 109.5 .
C153 C184 H119 109.5 .
C153 C184 H120 109.5 .
H119 C184 H120 109.5 .
C153 C184 H121 109.5 .
H119 C184 H121 109.5 .
H120 C184 H121 109.5 .
C119 C185 H216 109.5 .
C119 C185 H217 109.5 .
H216 C185 H217 109.5 .
C119 C185 H218 109.5 .
H216 C185 H218 109.5 .
H217 C185 H218 109.5 .
C148 C186 C174 117.7(4) .
C148 C186 C203 121.5(4) .
C174 C186 C203 120.8(4) .
C167 C187 C171 119.9(4) .
C167 C187 H122 120.1 .
C171 C187 H122 120.1 .
C170 C188 C206 118.3(4) .
C170 C188 C214 123.1(4) .
C206 C188 C214 118.5(4) .
C182 C189 C175 119.9(4) .
C182 C189 H123 120.0 .
C175 C189 H123 120.0 .
C117 C190 H124 109.5 .
C117 C190 H125 109.5 .
H124 C190 H125 109.5 .
C117 C190 H126 109.5 .
H124 C190 H126 109.5 .
H125 C190 H126 109.5 .
C198 C191 C163 120.7(4) .
C198 C191 H127 119.6 .
C163 C191 H127 119.6 .
C167 C192 C179 120.6(4) .
C167 C192 H128 119.7 .
C179 C192 H128 119.7 .
C117 C193 H129 109.5 .
C117 C193 H130 109.5 .
H129 C193 H130 109.5 .
C117 C193 H131 109.5 .
H129 C193 H131 109.5 .
H130 C193 H131 109.5 .
C182 C194 C157 119.9(4) .
C182 C194 H132 120.0 .
C157 C194 H132 120.0 .
C149 C195 C209 119.9(4) .
C149 C195 H133 120.0 .
C209 C195 H133 120.0 .
C210 C196 C216 108.4(4) .
C210 C196 C173 112.3(4) .
C216 C196 C173 110.0(4) .
C210 C196 C221 107.2(4) .
C216 C196 C221 110.3(5) .
C173 C196 C221 108.6(4) .
C155 C197 H219 109.5 .
C155 C197 H220 109.5 .
H219 C197 H220 109.5 .
C155 C197 H221 109.5 .
H219 C197 H221 109.5 .
H220 C197 H221 109.5 .
C154 C198 C191 120.0(4) .
C154 C198 H134 120.0 .
C191 C198 H134 120.0 .
C181 C199 C136 119.6(3) .
C181 C199 H135 120.2 .
C136 C199 H135 120.2 .
C155 C200 H222 109.5 .
C155 C200 H223 109.5 .
H222 C200 H223 109.5 .
C155 C200 H224 109.5 .
H222 C200 H224 109.5 .
H223 C200 H224 109.5 .
C205 C201 C165 109.9(3) .
C205 C201 C211 109.6(3) .
C165 C201 C211 109.6(3) .
C205 C201 C202 107.3(4) .
C165 C201 C202 112.8(3) .
C211 C201 C202 107.6(4) .
C201 C202 H136 109.5 .
C201 C202 H137 109.5 .
H136 C202 H137 109.5 .
C201 C202 H138 109.5 .
H136 C202 H138 109.5 .
H137 C202 H138 109.5 .
C180 C203 C225 108.4(4) .
C180 C203 C186 113.1(3) .
C225 C203 C186 108.3(4) .
C180 C203 C219 109.0(4) .
C225 C203 C219 109.3(4) .
C186 C203 C219 108.6(4) .
C212 C204 C208 122.6(4) .
C212 C204 H139 118.7 .
C208 C204 H139 118.7 .
C201 C205 H140 109.5 .
C201 C205 H141 109.5 .
H140 C205 H141 109.5 .
C201 C205 H142 109.5 .
H140 C205 H142 109.5 .
H141 C205 H142 109.5 .
C209 C206 C188 122.1(4) .
C209 C206 H143 119.0 .
C188 C206 H143 119.0 .
C117 C207 H144 109.5 .
C117 C207 H145 109.5 .
H144 C207 H145 109.5 .
C117 C207 H146 109.5 .
H144 C207 H146 109.5 .
H145 C207 H146 109.5 .
C204 C208 C98 117.9(4) .
C204 C208 C224 121.5(4) .
C98 C208 C224 120.5(5) .
C206 C209 C195 119.0(4) .
C206 C209 C215 120.7(4) .
C195 C209 C215 120.3(4) .
C196 C210 H147 109.5 .
C196 C210 H148 109.5 .
H147 C210 H148 109.5 .
C196 C210 H149 109.5 .
H147 C210 H149 109.5 .
H148 C210 H149 109.5 .
C201 C211 H150 109.5 .
C201 C211 H151 109.5 .
H150 C211 H151 109.5 .
C201 C211 H152 109.5 .
H150 C211 H152 109.5 .
H151 C211 H152 109.5 .
C162 C212 C204 117.8(4) .
C162 C212 C217 121.5(4) .
C204 C212 C217 120.6(4) .
C119 C213 H225 109.5 .
C119 C213 H226 109.5 .
H225 C213 H226 109.5 .
C119 C213 H227 109.5 .
H225 C213 H227 109.5 .
H226 C213 H227 109.5 .
C226 C214 C218 109.7(4) .
C226 C214 C227 109.8(5) .
C218 C214 C227 107.0(4) .
C226 C214 C188 108.9(4) .
C218 C214 C188 112.2(4) .
C227 C214 C188 109.3(4) .
C233 C215 C231 108.6(5) .
C233 C215 C209 106.3(5) .
C231 C215 C209 113.3(4) .
C233 C215 C232 116.9(6) .
C231 C215 C232 102.5(5) .
C209 C215 C232 109.4(4) .
C196 C216 H153 109.5 .
C196 C216 H154 109.5 .
H153 C216 H154 109.5 .
C196 C216 H155 109.5 .
H153 C216 H155 109.5 .
H154 C216 H155 109.5 .
C229 C217 C228 104.0(7) .
C229 C217 C230 111.1(7) .
C228 C217 C230 107.7(7) .
C229 C217 C212 112.4(5) .
C228 C217 C212 113.5(5) .
C230 C217 C212 108.0(6) .
C214 C218 H156 109.5 .
C214 C218 H157 109.5 .
H156 C218 H157 109.5 .
C214 C218 H158 109.5 .
H156 C218 H158 109.5 .
H157 C218 H158 109.5 .
C203 C219 H159 109.5 .
C203 C219 H160 109.5 .
H159 C219 H160 109.5 .
C203 C219 H161 109.5 .
H159 C219 H161 109.5 .
H160 C219 H161 109.5 .
C224 C220 H162 109.5 .
C224 C220 H163 109.5 .
H162 C220 H163 109.5 .
C224 C220 H164 109.5 .
H162 C220 H164 109.5 .
H163 C220 H164 109.5 .
C196 C221 H165 109.5 .
C196 C221 H166 109.5 .
H165 C221 H166 109.5 .
C196 C221 H167 109.5 .
H165 C221 H167 109.5 .
H166 C221 H167 109.5 .
C224 C222 H168 109.5 .
C224 C222 H169 109.5 .
H168 C222 H169 109.5 .
C224 C222 H170 109.5 .
H168 C222 H170 109.5 .
H169 C222 H170 109.5 .
C224 C223 H171 109.5 .
C224 C223 H172 109.5 .
H171 C223 H172 109.5 .
C224 C223 H173 109.5 .
H171 C223 H173 109.5 .
H172 C223 H173 109.5 .
C223 C224 C222 108.4(5) .
C223 C224 C208 109.2(4) .
C222 C224 C208 110.7(4) .
C223 C224 C220 109.1(5) .
C222 C224 C220 108.6(5) .
C208 C224 C220 110.8(5) .
C203 C225 H174 109.5 .
C203 C225 H175 109.5 .
H174 C225 H175 109.5 .
C203 C225 H176 109.5 .
H174 C225 H176 109.5 .
H175 C225 H176 109.5 .
C214 C226 H177 109.5 .
C214 C226 H178 109.5 .
H177 C226 H178 109.5 .
C214 C226 H179 109.5 .
H177 C226 H179 109.5 .
H178 C226 H179 109.5 .
C214 C227 H180 109.5 .
C214 C227 H181 109.5 .
H180 C227 H181 109.5 .
C214 C227 H182 109.5 .
H180 C227 H182 109.5 .
H181 C227 H182 109.5 .
C143 C234 H228 109.5 .
C143 C234 H229 109.5 .
H228 C234 H229 109.5 .
C143 C234 H230 109.5 .
H228 C234 H230 109.5 .
H229 C234 H230 109.5 .
C143 C235 H231 109.5 .
C143 C235 H232 109.5 .
H231 C235 H232 109.5 .
C143 C235 H233 109.5 .
H231 C235 H233 109.5 .
H232 C235 H233 109.5 .
C143 C236 H234 109.5 .
C143 C236 H235 109.5 .
H234 C236 H235 109.5 .
C143 C236 H236 109.5 .
H234 C236 H236 109.5 .
H235 C236 H236 109.5 .
C215 C231 H183 109.5 .
C215 C231 H184 109.5 .
H183 C231 H184 109.5 .
C215 C231 H185 109.5 .
H183 C231 H185 109.5 .
H184 C231 H185 109.5 .
C241 C237 C244 124.0(7) .
C241 C237 H237 106.3 .
C244 C237 H237 106.3 .
C241 C237 H238 106.3 .
C244 C237 H238 106.3 .
H237 C237 H238 106.4 .
C246 C238 C245 117.9(6) .
C246 C238 H239 107.8 .
C245 C238 H239 107.8 .
C246 C238 H240 107.8 .
C245 C238 H240 107.8 .
H239 C238 H240 107.2 .
C244 C239 H241 109.5 .
C244 C239 H242 109.5 .
H241 C239 H242 109.5 .
C244 C239 H243 109.5 .
H241 C239 H243 109.5 .
H242 C239 H243 109.5 .
C242 C240 H244 109.5 .
C242 C240 H245 109.5 .
H244 C240 H245 109.5 .
C242 C240 H246 109.5 .
H244 C240 H246 109.5 .
H245 C240 H246 109.5 .
C215 C232 H186 109.5 .
C215 C232 H187 109.5 .
H186 C232 H187 109.5 .
C215 C232 H188 109.5 .
H186 C232 H188 109.5 .
H187 C232 H188 109.5 .
C215 C233 H189 109.5 .
C215 C233 H190 109.5 .
H189 C233 H190 109.5 .
C215 C233 H191 109.5 .
H189 C233 H191 109.5 .
H190 C233 H191 109.5 .
C237 C241 C242 124.0(7) .
C237 C241 H247 106.3 .
C242 C241 H247 106.3 .
C237 C241 H248 106.3 .
C242 C241 H248 106.3 .
H247 C241 H248 106.4 .
C241 C242 C240 121.0(7) .
C241 C242 H249 107.1 .
C240 C242 H249 107.1 .
C241 C242 H250 107.1 .
C240 C242 H250 107.1 .
H249 C242 H250 106.8 .
C246 C243 H251 109.5 .
C246 C243 H252 109.5 .
H251 C243 H252 109.5 .
C246 C243 H253 109.5 .
H251 C243 H253 109.5 .
H252 C243 H253 109.5 .
C239 C244 C237 114.8(7) .
C239 C244 H254 108.6 .
C237 C244 H254 108.6 .
C239 C244 H255 108.6 .
C237 C244 H255 108.6 .
H254 C244 H255 107.5 .
C247 C245 C238 114.6(7) .
C247 C245 H256 108.6 .
C238 C245 H256 108.6 .
C247 C245 H257 108.6 .
C238 C245 H257 108.6 .
H256 C245 H257 107.6 .
C243 C246 C238 115.4(7) .
C243 C246 H258 108.4 .
C238 C246 H258 108.4 .
C243 C246 H259 108.4 .
C238 C246 H259 108.4 .
H258 C246 H259 107.5 .
C245 C247 C252 109.9(8) .
C245 C247 H260 109.7 .
C252 C247 H260 109.7 .
C245 C247 H261 109.7 .
C252 C247 H261 109.7 .
H260 C247 H261 108.2 .
C251 C248 C249 118.7(11) .
C251 C248 H262 107.6 .
C249 C248 H262 107.6 .
C251 C248 H263 107.6 .
C249 C248 H263 107.6 .
H262 C248 H263 107.1 .
C257 C255 C256 118.1(11) .
C257 C255 H264 107.8 .
C256 C255 H264 107.8 .
C257 C255 H265 107.8 .
C256 C255 H265 107.8 .
H264 C255 H265 107.1 .
C255 C256 C259 108.9(11) .
C255 C256 H266 109.9 .
C259 C256 H266 109.9 .
C255 C256 H267 109.9 .
C259 C256 H267 109.9 .
H266 C256 H267 108.3 .
C254 C249 C248 118.9(13) .
C254 C249 H268 107.6 .
C248 C249 H268 107.6 .
C254 C249 H269 107.6 .
C248 C249 H269 107.6 .
H268 C249 H269 107.0 .
C254 C250 H270 109.5 .
C254 C250 H271 109.5 .
H270 C250 H271 109.5 .
C254 C250 H272 109.5 .
H270 C250 H272 109.5 .
H271 C250 H272 109.5 .
C255 C257 C258 127.3(12) .
C255 C257 H273 105.5 .
C258 C257 H273 105.5 .
C255 C257 H274 105.5 .
C258 C257 H274 105.5 .
H273 C257 H274 106.1 .
C248 C251 C253 115.9(12) .
C248 C251 H275 108.3 .
C253 C251 H275 108.3 .
C248 C251 H276 108.3 .
C253 C251 H276 108.3 .
H275 C251 H276 107.4 .
C247 C252 H277 109.5 .
C247 C252 H278 109.5 .
H277 C252 H278 109.5 .
C247 C252 H279 109.5 .
H277 C252 H279 109.5 .
H278 C252 H279 109.5 .
C251 C253 H280 109.5 .
C251 C253 H281 109.5 .
H280 C253 H281 109.5 .
C251 C253 H282 109.5 .
H280 C253 H282 109.5 .
H281 C253 H282 109.5 .
C249 C254 C250 121.2(13) .
C249 C254 H283 107.0 .
C250 C254 H283 107.0 .
C249 C254 H284 107.0 .
C250 C254 H284 107.0 .
H283 C254 H284 106.8 .
C257 C258 H285 109.5 .
C257 C258 H286 109.5 .
H285 C258 H286 109.5 .
C257 C258 H287 109.5 .
H285 C258 H287 109.5 .
H286 C258 H287 109.5 .
C263 C259 C256 93.0(12) .
C263 C259 H288 113.1 .
C256 C259 H288 113.1 .
C263 C259 H289 113.1 .
C256 C259 H289 113.1 .
H288 C259 H289 110.5 .
C259 C263 H290 109.5 .
C259 C263 H291 109.5 .
H290 C263 H291 109.5 .
C259 C263 H292 109.5 .
H290 C263 H292 109.5 .
H291 C263 H292 109.5 .
C217 C228 H192 109.5 .
C217 C228 H193 109.5 .
H192 C228 H193 109.5 .
C217 C228 H194 109.5 .
H192 C228 H194 109.5 .
H193 C228 H194 109.5 .
C217 C229 H195 109.5 .
C217 C229 H196 109.5 .
H195 C229 H196 109.5 .
C217 C229 H197 109.5 .
H195 C229 H197 109.5 .
H196 C229 H197 109.5 .
C217 C230 H198 109.5 .
C217 C230 H199 109.5 .
H198 C230 H199 109.5 .
C217 C230 H200 109.5 .
H198 C230 H200 109.5 .
H199 C230 H200 109.5 .
C272 C273 C274 142(2) .
C273 C274 C275 126.7(19) .
C276 C275 C274 128.6(16) .
C275 C276 C277 123.9(14) .
C279 C278 C272 108(2) 5_665
C278 C279 C280 131.3(19) .
C281 C280 C279 130.1(18) .
C280 C281 C282 127.6(19) .
C281 C282 C283 113.6(18) .
C284 C285 C286 129.6(14) .
C285 C286 C287 125.6(15) .
C287 C288 C289 134(2) .
C288 C287 C286 128(2) .

loop_
_geom_bond_atom_site_label_1
_geom_bond_atom_site_label_2
_geom_bond_distance
_geom_bond_site_symmetry_2
N11 C20 1.362(4) .
N11 C89 1.403(4) .
N11 H293 0.8800 .
N12 C20 1.329(4) .
N12 C23 1.398(4) .
N1 C49 1.369(4) .
N1 C59 1.371(4) .
N1 H1 0.8800 .
N16 C62 1.321(4) .
N16 C64 1.402(4) .
N2 C27 1.325(4) .
N2 C38 1.407(4) .
N17 C62 1.353(4) .
N17 C19 1.412(4) .
N17 H294 0.8800 .
N3 C53 1.363(4) .
N3 C60 1.406(4) .
N3 H295 0.8800 .
N13 C30 1.364(4) .
N13 C137 1.416(4) .
N13 H296 0.8800 .
N4 C53 1.325(4) .
N4 C50 1.399(4) .
N5 C27 1.360(4) .
N5 C24 1.418(4) .
N5 H297 0.8800 .
N18 C31 1.368(4) .
N18 C52 1.370(4) .
N18 H2 0.8800 .
N19 C106 1.329(4) .
N19 C74 1.401(4) .
N14 C30 1.320(4) .
N14 C96 1.403(4) .
N15 C57 1.366(4) .
N15 C95 1.370(4) .
N15 H3 0.8800 .
N20 C106 1.355(4) .
N20 C118 1.403(4) .
N20 H298 0.8800 .
N6 C91 1.356(4) .
N6 C120 1.410(4) .
N6 H299 0.8800 .
C17 C86 1.385(5) .
C17 C46 1.401(5) .
C17 C143 1.544(5) .
C18 C50 1.369(4) .
C18 C49 1.448(4) .
C18 C159 1.487(5) .
C19 C46 1.392(5) .
C19 C116 1.395(5) .
C20 C84 1.464(4) .
N7 C132 1.327(5) .
N7 C93 1.402(4) .
C22 C28 1.336(5) .
C22 C38 1.458(4) .
C22 H4 0.9500 .
C23 C83 1.368(5) .
C23 C87 1.452(4) .
C24 C58 1.378(4) .
C24 C110 1.393(5) .
N8 C132 1.360(4) .
N8 C149 1.402(5) .
N8 H300 0.8800 .
C26 C45 1.342(5) .
C26 C62 1.464(4) .
C26 H201 0.9500 .
C27 C28 1.458(4) .
C28 H5 0.9500 .
N9 C91 1.319(4) .
N9 C126 1.408(4) .
C30 C108 1.459(5) .
C31 C97 1.397(5) .
C31 C40 1.449(5) .
N10 C135 1.364(4) .
N10 C73 1.370(4) .
N10 H6 0.8800 .
C33 C127 1.392(5) .
C33 C60 1.394(5) .
C33 H7 0.9500 .
C34 C65 1.391(5) .
C34 C89 1.395(4) .
C34 H8 0.9500 .
C35 C126 1.371(5) .
C35 C59 1.447(5) .
C35 C67 1.488(4) .
C36 C39 1.400(5) .
C36 C125 1.406(5) .
C36 C41 1.478(5) .
C37 C116 1.387(5) .
C37 C86 1.407(5) .
C37 C119 1.533(5) .
C38 C41 1.375(5) .
C39 C92 1.382(5) .
C39 H9 0.9500 .
C40 C74 1.371(5) .
C40 C82 1.500(4) .
C41 C73 1.454(5) .
C42 C58 1.398(5) .
C42 C44 1.398(5) .
C42 C141 1.532(5) .
C43 C100 1.396(5) .
C43 C72 1.401(5) .
C43 H10 0.9500 .
C44 C81 1.396(5) .
C44 H11 0.9500 .
C45 C64 1.459(4) .
C45 H202 0.9500 .
C46 H12 0.9500 .
C47 C97 1.388(5) .
C47 C52 1.399(4) .
C47 H13 0.9500 .
C48 C66 1.393(5) .
C48 C59 1.392(5) .
C48 H14 0.9500 .
C49 C66 1.392(4) .
C50 C94 1.450(4) .
C51 C61 1.388(5) .
C51 C65 1.389(5) .
C51 H15 0.9500 .
C52 C56 1.453(4) .
C53 C131 1.456(4) .
C54 C96 1.369(5) .
C54 C57 1.440(5) .
C54 C77 1.496(4) .
C55 C88 1.391(5) .
C55 C57 1.394(5) .
C55 H16 0.9500 .
C56 C64 1.374(4) .
C56 C72 1.487(4) .
C58 H17 0.9500 .
C60 C69 1.392(4) .
C61 C71 1.397(4) .
C61 C151 1.533(4) .
C63 C79 1.345(5) .
C63 C74 1.452(5) .
C63 H203 0.9500 .
C65 C153 1.540(4) .
C66 H18 0.9500 .
C67 C134 1.395(5) .
C67 C124 1.401(5) .
C68 C90 1.524(5) .
C68 C178 1.528(5) .
C68 C168 1.532(5) .
C68 C80 1.536(4) .
C69 C80 1.400(4) .
C69 H19 0.9500 .
C70 C80 1.390(4) .
C70 C127 1.403(5) .
C70 H20 0.9500 .
C71 C89 1.391(4) .
C71 H21 0.9500 .
C72 C114 1.398(5) .
C73 C123 1.392(5) .
C75 C109 1.346(5) .
C75 C126 1.448(5) .
C75 H22 0.9500 .
C76 C101 1.379(5) .
C76 C100 1.389(5) .
C76 H23 0.9500 .
C77 C121 1.388(5) .
C77 C115 1.392(5) .
C78 C108 1.345(5) .
C78 C96 1.450(5) .
C78 H24 0.9500 .
C79 C106 1.462(5) .
C79 H204 0.9500 .
C81 C110 1.393(5) .
C81 C117 1.534(5) .
C82 C176 1.387(5) .
C82 C129 1.391(5) .
C83 C95 1.446(5) .
C83 C105 1.491(5) .
C84 C87 1.339(5) .
C84 H25 0.9500 .
C85 C127 1.524(4) .
C85 C166 1.524(5) .
C85 C147 1.533(5) .
C85 C146 1.539(5) .
C86 H26 0.9500 .
C87 H27 0.9500 .
C88 C95 1.394(5) .
C88 H28 0.9500 .
C90 H29 0.9800 .
C90 H30 0.9800 .
C90 H31 0.9800 .
C91 C109 1.461(5) .
C92 C111 1.389(5) .
C92 H32 0.9500 .
C93 C102 1.371(5) .
C93 C139 1.453(5) .
C94 C131 1.342(5) .
C94 H33 0.9500 .
C97 H34 0.9500 .
C98 C120 1.391(5) .
C98 C208 1.404(6) .
C98 H35 0.9500 .
C99 C125 1.375(5) .
C99 C111 1.390(5) .
C99 H36 0.9500 .
C100 H37 0.9500 .
C101 C114 1.391(5) .
C101 H38 0.9500 .
C102 C135 1.453(5) .
C102 C158 1.495(5) .
C103 C153 1.540(5) .
C103 H39 0.9800 .
C103 H40 0.9800 .
C103 H41 0.9800 .
C104 C151 1.537(5) .
C104 H42 0.9800 .
C104 H43 0.9800 .
C104 H44 0.9800 .
C105 C175 1.391(5) .
C105 C157 1.394(5) .
C107 C172 1.375(6) .
C107 C115 1.395(5) .
C107 H205 0.9500 .
C108 H45 0.9500 .
C109 H46 0.9500 .
C110 H47 0.9500 .
C111 H48 0.9500 .
C112 C141 1.525(5) .
C112 H49 0.9800 .
C112 H50 0.9800 .
C112 H51 0.9800 .
C113 C173 1.392(5) .
C113 C118 1.395(5) .
C113 H52 0.9500 .
C114 H53 0.9500 .
C115 H206 0.9500 .
C116 H54 0.9500 .
C117 C190 1.525(5) .
C117 C207 1.528(5) .
C117 C193 1.536(5) .
C118 C122 1.386(5) .
C119 C164 1.521(5) .
C119 C213 1.532(6) .
C119 C185 1.538(6) .
C120 C162 1.381(5) .
C121 C177 1.386(5) .
C121 H207 0.9500 .
C122 C165 1.392(5) .
C122 H55 0.9500 .
C123 C145 1.399(5) .
C123 H56 0.9500 .
C124 C140 1.385(5) .
C124 H57 0.9500 .
C125 H58 0.9500 .
C128 C160 1.372(5) .
C128 C134 1.395(5) .
C128 H59 0.9500 .
C129 C136 1.388(5) .
C129 H60 0.9500 .
C130 C174 1.393(5) .
C130 C142 1.395(5) .
C130 C155 1.538(5) .
C131 H61 0.9500 .
C132 C138 1.455(5) .
C133 C151 1.529(5) .
C133 H62 0.9800 .
C133 H63 0.9800 .
C133 H64 0.9800 .
C134 H65 0.9500 .
C135 C145 1.393(5) .
C136 C199 1.393(6) .
C136 H66 0.9500 .
C137 C148 1.387(5) .
C137 C142 1.396(5) .
C138 C139 1.336(5) .
C138 H67 0.9500 .
C139 H68 0.9500 .
C140 C160 1.390(5) .
C140 H69 0.9500 .
C141 C156 1.537(5) .
C141 C183 1.540(5) .
C142 H70 0.9500 .
C143 C235 1.525(5) .
C143 C236 1.529(5) .
C143 C234 1.536(5) .
C144 C155 1.534(5) .
C144 H208 0.9800 .
C144 H209 0.9800 .
C144 H210 0.9800 .
C145 H71 0.9500 .
C146 H72 0.9800 .
C146 H73 0.9800 .
C146 H74 0.9800 .
C147 H75 0.9800 .
C147 H76 0.9800 .
C147 H77 0.9800 .
C148 C186 1.382(5) .
C148 H78 0.9500 .
C149 C170 1.396(5) .
C149 C195 1.397(5) .
C150 C153 1.530(5) .
C150 H79 0.9800 .
C150 H80 0.9800 .
C150 H81 0.9800 .
C151 C169 1.532(5) .
C152 C154 1.383(5) .
C152 C159 1.402(5) .
C152 H82 0.9500 .
C153 C184 1.533(5) .
C154 C198 1.374(6) .
C154 H83 0.9500 .
C155 C197 1.536(5) .
C155 C200 1.538(5) .
C156 H84 0.9800 .
C156 H85 0.9800 .
C156 H86 0.9800 .
C157 C194 1.390(5) .
C157 H87 0.9500 .
C158 C171 1.387(5) .
C158 C179 1.393(5) .
C159 C163 1.393(5) .
C160 H88 0.9500 .
C161 C165 1.389(5) .
C161 C173 1.389(6) .
C161 H89 0.9500 .
C162 C212 1.382(5) .
C162 H90 0.9500 .
C163 C191 1.391(5) .
C163 H91 0.9500 .
C164 H211 0.9800 .
C164 H212 0.9800 .
C164 H213 0.9800 .
C165 C201 1.535(5) .
C166 H92 0.9800 .
C166 H93 0.9800 .
C166 H94 0.9800 .
C167 C192 1.378(6) .
C167 C187 1.381(6) .
C167 H95 0.9500 .
C168 H96 0.9800 .
C168 H97 0.9800 .
C168 H98 0.9800 .
C169 H99 0.9800 .
C169 H100 0.9800 .
C169 H101 0.9800 .
C170 C188 1.385(5) .
C170 H102 0.9500 .
C171 C187 1.389(5) .
C171 H103 0.9500 .
C172 C177 1.375(6) .
C172 H214 0.9500 .
C173 C196 1.541(5) .
C174 C186 1.400(5) .
C174 H104 0.9500 .
C175 C189 1.394(5) .
C175 H105 0.9500 .
C176 C181 1.391(5) .
C176 H106 0.9500 .
C177 H215 0.9500 .
C178 H107 0.9800 .
C178 H108 0.9800 .
C178 H109 0.9800 .
C179 C192 1.396(6) .
C179 H110 0.9500 .
C180 C203 1.493(6) .
C180 H111 0.9800 .
C180 H112 0.9800 .
C180 H113 0.9800 .
C181 C199 1.369(6) .
C181 H114 0.9500 .
C182 C194 1.380(6) .
C182 C189 1.383(6) .
C182 H115 0.9500 .
C183 H116 0.9800 .
C183 H117 0.9800 .
C183 H118 0.9800 .
C184 H119 0.9800 .
C184 H120 0.9800 .
C184 H121 0.9800 .
C185 H216 0.9800 .
C185 H217 0.9800 .
C185 H218 0.9800 .
C186 C203 1.545(6) .
C187 H122 0.9500 .
C188 C206 1.397(6) .
C188 C214 1.536(5) .
C189 H123 0.9500 .
C190 H124 0.9800 .
C190 H125 0.9800 .
C190 H126 0.9800 .
C191 C198 1.381(6) .
C191 H127 0.9500 .
C192 H128 0.9500 .
C193 H129 0.9800 .
C193 H130 0.9800 .
C193 H131 0.9800 .
C194 H132 0.9500 .
C195 C209 1.402(6) .
C195 H133 0.9500 .
C196 C210 1.526(7) .
C196 C216 1.538(7) .
C196 C221 1.549(7) .
C197 H219 0.9800 .
C197 H220 0.9800 .
C197 H221 0.9800 .
C198 H134 0.9500 .
C199 H135 0.9500 .
C200 H222 0.9800 .
C200 H223 0.9800 .
C200 H224 0.9800 .
C201 C205 1.533(6) .
C201 C211 1.537(6) .
C201 C202 1.538(6) .
C202 H136 0.9800 .
C202 H137 0.9800 .
C202 H138 0.9800 .
C203 C225 1.525(7) .
C203 C219 1.546(7) .
C204 C212 1.392(7) .
C204 C208 1.391(7) .
C204 H139 0.9500 .
C205 H140 0.9800 .
C205 H141 0.9800 .
C205 H142 0.9800 .
C206 C209 1.373(6) .
C206 H143 0.9500 .
C207 H144 0.9800 .
C207 H145 0.9800 .
C207 H146 0.9800 .
C208 C224 1.542(7) .
C209 C215 1.547(6) .
C210 H147 0.9800 .
C210 H148 0.9800 .
C210 H149 0.9800 .
C211 H150 0.9800 .
C211 H151 0.9800 .
C211 H152 0.9800 .
C212 C217 1.541(7) .
C213 H225 0.9800 .
C213 H226 0.9800 .
C213 H227 0.9800 .
C214 C226 1.512(7) .
C214 C218 1.524(7) .
C214 C227 1.535(6) .
C215 C233 1.469(8) .
C215 C231 1.515(7) .
C215 C232 1.549(8) .
C216 H153 0.9800 .
C216 H154 0.9800 .
C216 H155 0.9800 .
C217 C229 1.473(9) .
C217 C228 1.520(9) .
C217 C230 1.525(10) .
C218 H156 0.9800 .
C218 H157 0.9800 .
C218 H158 0.9800 .
C219 H159 0.9800 .
C219 H160 0.9800 .
C219 H161 0.9800 .
C220 C224 1.543(7) .
C220 H162 0.9800 .
C220 H163 0.9800 .
C220 H164 0.9800 .
C221 H165 0.9800 .
C221 H166 0.9800 .
C221 H167 0.9800 .
C222 C224 1.526(8) .
C222 H168 0.9800 .
C222 H169 0.9800 .
C222 H170 0.9800 .
C223 C224 1.514(8) .
C223 H171 0.9800 .
C223 H172 0.9800 .
C223 H173 0.9800 .
C225 H174 0.9800 .
C225 H175 0.9800 .
C225 H176 0.9800 .
C226 H177 0.9800 .
C226 H178 0.9800 .
C226 H179 0.9800 .
C227 H180 0.9800 .
C227 H181 0.9800 .
C227 H182 0.9800 .
C234 H228 0.9800 .
C234 H229 0.9800 .
C234 H230 0.9800 .
C235 H231 0.9800 .
C235 H232 0.9800 .
C235 H233 0.9800 .
C236 H234 0.9800 .
C236 H235 0.9800 .
C236 H236 0.9800 .
C231 H183 0.9800 .
C231 H184 0.9800 .
C231 H185 0.9800 .
C237 C241 1.415(9) .
C237 C244 1.470(10) .
C237 H237 0.9900 .
C237 H238 0.9900 .
C238 C246 1.503(10) .
C238 C245 1.566(10) .
C238 H239 0.9900 .
C238 H240 0.9900 .
C239 C244 1.468(10) .
C239 H241 0.9800 .
C239 H242 0.9800 .
C239 H243 0.9800 .
C240 C242 1.485(10) .
C240 H244 0.9800 .
C240 H245 0.9800 .
C240 H246 0.9800 .
C232 H186 0.9800 .
C232 H187 0.9800 .
C232 H188 0.9800 .
C233 H189 0.9800 .
C233 H190 0.9800 .
C233 H191 0.9800 .
C241 C242 1.434(9) .
C241 H247 0.9900 .
C241 H248 0.9900 .
C242 H249 0.9900 .
C242 H250 0.9900 .
C243 C246 1.475(10) .
C243 H251 0.9800 .
C243 H252 0.9800 .
C243 H253 0.9800 .
C244 H254 0.9900 .
C244 H255 0.9900 .
C245 C247 1.525(10) .
C245 H256 0.9900 .
C245 H257 0.9900 .
C246 H258 0.9900 .
C246 H259 0.9900 .
C247 C252 1.544(11) .
C247 H260 0.9900 .
C247 H261 0.9900 .
C248 C251 1.522(16) .
C248 C249 1.531(15) .
C248 H262 0.9900 .
C248 H263 0.9900 .
C255 C257 1.437(13) .
C255 C256 1.546(14) .
C255 H264 0.9900 .
C255 H265 0.9900 .
C256 C259 1.563(15) .
C256 H266 0.9900 .
C256 H267 0.9900 .
C249 C254 1.372(15) .
C249 H268 0.9900 .
C249 H269 0.9900 .
C250 C254 1.480(14) .
C250 H270 0.9800 .
C250 H271 0.9800 .
C250 H272 0.9800 .
C257 C258 1.562(14) .
C257 H273 0.9900 .
C257 H274 0.9900 .
C251 C253 1.566(13) .
C251 H275 0.9900 .
C251 H276 0.9900 .
C252 H277 0.9800 .
C252 H278 0.9800 .
C252 H279 0.9800 .
C253 H280 0.9800 .
C253 H281 0.9800 .
C253 H282 0.9800 .
C254 H283 0.9900 .
C254 H284 0.9900 .
C258 H285 0.9800 .
C258 H286 0.9800 .
C258 H287 0.9800 .
C259 C263 1.443(16) .
C259 H288 0.9900 .
C259 H289 0.9900 .
C263 H290 0.9800 .
C263 H291 0.9800 .
C263 H292 0.9800 .
C228 H192 0.9800 .
C228 H193 0.9800 .
C228 H194 0.9800 .
C229 H195 0.9800 .
C229 H196 0.9800 .
C229 H197 0.9800 .
C230 H198 0.9800 .
C230 H199 0.9800 .
C230 H200 0.9800 .
C273 C272 1.423(13) .
C273 C274 1.456(15) .
C274 C275 1.564(16) .
C272 C278 1.46(3) 5_665
C275 C276 1.455(15) .
C276 C277 1.608(16) .
C278 C279 1.371(15) .
C278 C272 1.46(3) 5_665
C279 C280 1.368(15) .
C280 C281 1.352(15) .
C281 C282 1.435(17) .
C282 C283 1.519(19) .
C285 C284 1.484(16) .
C285 C286 1.483(15) .
C286 C287 1.541(16) .
C289 C288 1.523(16) .
C288 C287 1.474(17) .

loop_
_geom_hbond_atom_site_label_D
_geom_hbond_atom_site_label_H
_geom_hbond_atom_site_label_A
_geom_hbond_distance_DH
_geom_hbond_distance_HA
_geom_hbond_distance_DA
_geom_hbond_angle_DHA
N1 H1 N4 0.88 2.35 2.811(4) 112.6
N1 H1 N9 0.88 2.44 2.888(4) 111.9
N18 H2 N16 0.88 2.39 2.810(4) 109.7
N18 H2 N19 0.88 2.35 2.817(4) 113.1
N15 H3 N12 0.88 2.39 2.830(4) 111.6
N15 H3 N14 0.88 2.40 2.865(4) 113.4
N10 H6 N2 0.88 2.39 2.827(4) 111.1
N10 H6 N7 0.88 2.35 2.809(4) 112.3
N1 H1 N4 0.88 2.35 2.811(4) 112.6
N1 H1 N9 0.88 2.44 2.888(4) 111.9
N11 H293 N16 0.88 2.16 3.018(4) 166.1
N17 H294 N12 0.88 2.06 2.916(4) 165.4
N3 H295 N2 0.88 2.18 3.034(4) 164.6
N13 H296 N19 0.88 2.04 2.893(4) 163.1
N5 H297 N4 0.88 2.06 2.917(4) 164.3
N20 H298 N14 0.88 2.07 2.939(4) 170.6
N6 H299 N7 0.88 2.04 2.902(4) 165.3
N8 H300 N9 0.88 2.06 2.935(4) 170.5

loop_
_geom_torsion_atom_site_label_1
_geom_torsion_atom_site_label_2
_geom_torsion_atom_site_label_3
_geom_torsion_atom_site_label_4
_geom_torsion
_geom_torsion_site_symmetry_1
C62 N17 C19 C46 -137.8(3) .
C62 N17 C19 C116 43.4(4) .
C23 N12 C20 N11 179.8(3) .
C23 N12 C20 C84 -1.9(3) .
C89 N11 C20 N12 -161.4(3) .
C89 N11 C20 C84 20.6(5) .
C20 N12 C23 C83 -178.1(3) .
C20 N12 C23 C87 1.1(3) .
C27 N5 C24 C58 -136.7(3) .
C27 N5 C24 C110 45.3(4) .
C38 N2 C27 N5 -176.5(3) .
C38 N2 C27 C28 0.4(4) .
C24 N5 C27 N2 -163.8(3) .
C24 N5 C27 C28 19.7(5) .
C38 C22 C28 C27 1.3(4) .
N2 C27 C28 C22 -1.2(4) .
N5 C27 C28 C22 175.6(3) .
C96 N14 C30 N13 -178.4(3) .
C96 N14 C30 C108 -0.8(4) .
C137 N13 C30 N14 -168.0(3) .
C137 N13 C30 C108 14.9(5) .
C52 N18 C31 C97 -0.4(4) .
C52 N18 C31 C40 175.1(3) .
C27 N2 C38 C41 -179.2(3) .
C27 N2 C38 C22 0.5(3) .
C28 C22 C38 C41 178.4(3) .
C28 C22 C38 N2 -1.2(4) .
C125 C36 C39 C92 -1.8(5) .
C41 C36 C39 C92 175.7(3) .
N18 C31 C40 C74 -20.7(5) .
C97 C31 C40 C74 153.8(3) .
N18 C31 C40 C82 161.9(3) .
C97 C31 C40 C82 -23.6(5) .
N2 C38 C41 C73 -5.5(5) .
C22 C38 C41 C73 174.9(3) .
N2 C38 C41 C36 175.0(3) .
C22 C38 C41 C36 -4.6(5) .
C39 C36 C41 C38 -46.5(5) .
C125 C36 C41 C38 131.0(3) .
C39 C36 C41 C73 134.0(3) .
C125 C36 C41 C73 -48.5(4) .
C58 C42 C44 C81 1.5(5) .
C141 C42 C44 C81 178.6(3) .
C62 C26 C45 C64 1.7(4) .
C116 C19 C46 C17 0.3(5) .
N17 C19 C46 C17 -178.4(3) .
C86 C17 C46 C19 -1.1(5) .
C143 C17 C46 C19 -178.5(3) .
C59 N1 C49 C66 -0.7(4) .
C59 N1 C49 C18 177.2(3) .
C50 C18 C49 N1 -22.9(5) .
C159 C18 C49 N1 159.0(3) .
C50 C18 C49 C66 154.4(4) .
C159 C18 C49 C66 -23.7(5) .
C49 C18 C50 N4 -8.6(5) .
C159 C18 C50 N4 169.4(3) .
C49 C18 C50 C94 171.6(3) .
C159 C18 C50 C94 -10.4(5) .
C53 N4 C50 C18 -178.4(3) .
C53 N4 C50 C94 1.4(3) .
C31 N18 C52 C47 -1.0(4) .
C31 N18 C52 C56 175.8(3) .
C97 C47 C52 N18 2.0(4) .
C97 C47 C52 C56 -174.5(3) .
C50 N4 C53 N3 179.5(3) .
C50 N4 C53 C131 -2.3(4) .
C60 N3 C53 N4 -161.3(3) .
C60 N3 C53 C131 20.8(5) .
N18 C52 C56 C64 -27.8(5) .
C47 C52 C56 C64 148.2(4) .
N18 C52 C56 C72 151.7(3) .
C47 C52 C56 C72 -32.3(5) .
C95 N15 C57 C55 -0.2(4) .
C95 N15 C57 C54 176.6(3) .
C88 C55 C57 N15 1.0(4) .
C88 C55 C57 C54 -175.6(3) .
C96 C54 C57 N15 -21.9(5) .
C77 C54 C57 N15 156.4(3) .
C96 C54 C57 C55 154.2(4) .
C77 C54 C57 C55 -27.4(5) .
C110 C24 C58 C42 0.3(5) .
N5 C24 C58 C42 -177.7(3) .
C44 C42 C58 C24 -1.3(5) .
C141 C42 C58 C24 -178.4(3) .
C49 N1 C59 C48 -0.5(4) .
C49 N1 C59 C35 176.0(3) .
C66 C48 C59 N1 1.5(4) .
C66 C48 C59 C35 -174.8(3) .
C126 C35 C59 N1 -24.2(5) .
C67 C35 C59 N1 154.5(3) .
C126 C35 C59 C48 151.5(4) .
C67 C35 C59 C48 -29.8(5) .
C127 C33 C60 C69 -0.5(5) .
C127 C33 C60 N3 -178.8(3) .
C53 N3 C60 C69 20.9(5) .
C53 N3 C60 C33 -160.8(3) .
C65 C51 C61 C71 0.4(5) .
C65 C51 C61 C151 -179.7(3) .
C64 N16 C62 N17 -176.2(3) .
C64 N16 C62 C26 0.6(4) .
C19 N17 C62 N16 -160.3(3) .
C19 N17 C62 C26 23.4(5) .
C45 C26 C62 N16 -1.5(4) .
C45 C26 C62 N17 175.1(3) .
C52 C56 C64 N16 -5.4(5) .
C72 C56 C64 N16 175.1(3) .
C52 C56 C64 C45 175.2(3) .
C72 C56 C64 C45 -4.3(5) .
C62 N16 C64 C56 -179.0(3) .
C62 N16 C64 C45 0.5(3) .
C26 C45 C64 C56 178.0(3) .
C26 C45 C64 N16 -1.5(4) .
C61 C51 C65 C34 1.3(5) .
C61 C51 C65 C153 179.7(3) .
C89 C34 C65 C51 -1.1(5) .
C89 C34 C65 C153 -179.6(3) .
C59 C48 C66 C49 -1.9(4) .
N1 C49 C66 C48 1.6(4) .
C18 C49 C66 C48 -176.1(3) .
C126 C35 C67 C134 -54.5(5) .
C59 C35 C67 C134 126.7(3) .
C126 C35 C67 C124 125.1(4) .
C59 C35 C67 C124 -53.7(4) .
C33 C60 C69 C80 2.0(5) .
N3 C60 C69 C80 -179.7(3) .
C51 C61 C71 C89 -2.3(5) .
C151 C61 C71 C89 177.8(3) .
C100 C43 C72 C114 -1.9(5) .
C100 C43 C72 C56 176.1(3) .
C64 C56 C72 C114 133.0(3) .
C52 C56 C72 C114 -46.6(4) .
C64 C56 C72 C43 -45.1(5) .
C52 C56 C72 C43 135.4(3) .
C135 N10 C73 C123 -0.8(4) .
C135 N10 C73 C41 176.9(3) .
C38 C41 C73 N10 -26.9(5) .
C36 C41 C73 N10 152.6(3) .
C38 C41 C73 C123 150.3(4) .
C36 C41 C73 C123 -30.2(5) .
C31 C40 C74 N19 -7.3(5) .
C82 C40 C74 N19 170.0(3) .
C31 C40 C74 C63 171.1(3) .
C82 C40 C74 C63 -11.7(5) .
C106 N19 C74 C40 178.6(3) .
C106 N19 C74 C63 -0.1(4) .
C79 C63 C74 C40 -177.8(3) .
C79 C63 C74 N19 0.8(4) .
C96 C54 C77 C121 122.8(4) .
C57 C54 C77 C121 -55.6(4) .
C96 C54 C77 C115 -58.5(5) .
C57 C54 C77 C115 123.1(4) .
C74 C63 C79 C106 -1.1(4) .
C127 C70 C80 C69 0.4(5) .
C127 C70 C80 C68 -178.4(3) .
C60 C69 C80 C70 -1.9(5) .
C60 C69 C80 C68 176.8(3) .
C90 C68 C80 C70 0.0(5) .
C178 C68 C80 C70 120.8(4) .
C168 C68 C80 C70 -119.8(4) .
C90 C68 C80 C69 -178.7(3) .
C178 C68 C80 C69 -58.0(4) .
C168 C68 C80 C69 61.5(4) .
C42 C44 C81 C110 -0.7(5) .
C42 C44 C81 C117 -178.5(3) .
C74 C40 C82 C176 -58.7(5) .
C31 C40 C82 C176 118.7(4) .
C74 C40 C82 C129 123.2(4) .
C31 C40 C82 C129 -59.4(4) .
N12 C23 C83 C95 -9.0(5) .
C87 C23 C83 C95 171.9(3) .
N12 C23 C83 C105 167.9(3) .
C87 C23 C83 C105 -11.3(5) .
N12 C20 C84 C87 2.0(4) .
N11 C20 C84 C87 -179.8(3) .
C46 C17 C86 C37 1.0(5) .
C143 C17 C86 C37 178.3(3) .
C116 C37 C86 C17 -0.2(5) .
C119 C37 C86 C17 -178.3(3) .
C20 C84 C87 C23 -1.1(4) .
C83 C23 C87 C84 179.3(3) .
N12 C23 C87 C84 0.1(4) .
C57 C55 C88 C95 -1.4(4) .
C61 C71 C89 C34 2.4(5) .
C61 C71 C89 N11 -179.5(3) .
C65 C34 C89 C71 -0.7(5) .
C65 C34 C89 N11 -178.8(3) .
C20 N11 C89 C71 20.2(5) .
C20 N11 C89 C34 -161.7(3) .
C126 N9 C91 N6 -177.7(3) .
C126 N9 C91 C109 -0.4(4) .
C120 N6 C91 N9 -165.4(3) .
C120 N6 C91 C109 17.8(6) .
C36 C39 C92 C111 0.8(5) .
C132 N7 C93 C102 177.6(3) .
C132 N7 C93 C139 0.2(4) .
C18 C50 C94 C131 179.9(3) .
N4 C50 C94 C131 0.1(4) .
C57 N15 C95 C88 -0.6(4) .
C57 N15 C95 C83 177.9(3) .
C55 C88 C95 N15 1.2(4) .
C55 C88 C95 C83 -177.2(3) .
C23 C83 C95 N15 -24.8(5) .
C105 C83 C95 N15 158.2(3) .
C23 C83 C95 C88 153.4(4) .
C105 C83 C95 C88 -23.6(5) .
C57 C54 C96 N14 -7.6(5) .
C77 C54 C96 N14 174.2(3) .
C57 C54 C96 C78 170.1(3) .
C77 C54 C96 C78 -8.1(5) .
C30 N14 C96 C54 178.6(3) .
C30 N14 C96 C78 0.6(4) .
C108 C78 C96 C54 -178.1(3) .
C108 C78 C96 N14 -0.1(4) .
C52 C47 C97 C31 -2.3(4) .
N18 C31 C97 C47 1.7(4) .
C40 C31 C97 C47 -173.6(3) .
C101 C76 C100 C43 0.2(5) .
C72 C43 C100 C76 1.2(5) .
C100 C76 C101 C114 -0.8(6) .
N7 C93 C102 C135 -6.6(5) .
C139 C93 C102 C135 170.3(3) .
N7 C93 C102 C158 171.5(3) .
C139 C93 C102 C158 -11.6(6) .
C23 C83 C105 C175 133.3(4) .
C95 C83 C105 C175 -49.7(4) .
C23 C83 C105 C157 -50.0(5) .
C95 C83 C105 C157 127.0(3) .
C74 N19 C106 N20 -179.3(3) .
C74 N19 C106 C79 -0.6(4) .
C118 N20 C106 N19 -168.4(3) .
C118 N20 C106 C79 13.2(6) .
C63 C79 C106 N19 1.1(4) .
C63 C79 C106 N20 179.6(3) .
C96 C78 C108 C30 -0.3(4) .
N14 C30 C108 C78 0.7(4) .
N13 C30 C108 C78 178.1(3) .
C126 C75 C109 C91 0.1(4) .
N9 C91 C109 C75 0.2(4) .
N6 C91 C109 C75 177.3(3) .
C44 C81 C110 C24 -0.4(5) .
C117 C81 C110 C24 177.5(3) .
C58 C24 C110 C81 0.5(5) .
N5 C24 C110 C81 178.6(3) .
C39 C92 C111 C99 0.3(5) .
C125 C99 C111 C92 -0.3(6) .
C76 C101 C114 C72 0.0(5) .
C43 C72 C114 C101 1.4(5) .
C56 C72 C114 C101 -176.7(3) .
C121 C77 C115 C107 -1.6(5) .
C54 C77 C115 C107 179.6(3) .
C172 C107 C115 C77 0.1(6) .
C86 C37 C116 C19 -0.7(5) .
C119 C37 C116 C19 177.6(3) .
C46 C19 C116 C37 0.6(5) .
N17 C19 C116 C37 179.3(3) .
C110 C81 C117 C190 -75.6(4) .
C44 C81 C117 C190 102.2(4) .
C110 C81 C117 C207 165.6(3) .
C44 C81 C117 C207 -16.6(5) .
C110 C81 C117 C193 43.7(4) .
C44 C81 C117 C193 -138.5(3) .
C173 C113 C118 C122 -1.3(5) .
C173 C113 C118 N20 -178.0(3) .
C106 N20 C118 C122 21.5(5) .
C106 N20 C118 C113 -161.9(3) .
C116 C37 C119 C164 39.0(5) .
C86 C37 C119 C164 -142.8(4) .
C116 C37 C119 C213 162.4(4) .
C86 C37 C119 C213 -19.5(5) .
C116 C37 C119 C185 -78.9(4) .
C86 C37 C119 C185 99.2(4) .
C208 C98 C120 C162 -1.9(6) .
C208 C98 C120 N6 -179.9(4) .
C91 N6 C120 C162 33.1(6) .
C91 N6 C120 C98 -148.9(4) .
C115 C77 C121 C177 2.3(5) .
C54 C77 C121 C177 -178.9(3) .
C113 C118 C122 C165 3.1(5) .
N20 C118 C122 C165 179.6(3) .
N10 C73 C123 C145 2.2(4) .
C41 C73 C123 C145 -175.4(4) .
C134 C67 C124 C140 2.8(5) .
C35 C67 C124 C140 -176.8(3) .
C111 C99 C125 C36 -0.8(6) .
C39 C36 C125 C99 1.8(5) .
C41 C36 C125 C99 -175.8(3) .
C59 C35 C126 N9 -5.4(5) .
C67 C35 C126 N9 176.0(3) .
C59 C35 C126 C75 173.3(3) .
C67 C35 C126 C75 -5.3(5) .
C91 N9 C126 C35 179.3(3) .
C91 N9 C126 C75 0.5(4) .
C109 C75 C126 C35 -179.2(3) .
C109 C75 C126 N9 -0.4(4) .
C60 C33 C127 C70 -1.0(5) .
C60 C33 C127 C85 179.7(3) .
C80 C70 C127 C33 1.1(5) .
C80 C70 C127 C85 -179.6(3) .
C166 C85 C127 C33 -2.7(5) .
C147 C85 C127 C33 -122.8(3) .
C146 C85 C127 C33 117.4(4) .
C166 C85 C127 C70 178.0(3) .
C147 C85 C127 C70 58.0(4) .
C146 C85 C127 C70 -61.9(4) .
C176 C82 C129 C136 1.1(5) .
C40 C82 C129 C136 179.3(3) .
C50 C94 C131 C53 -1.4(4) .
N4 C53 C131 C94 2.5(4) .
N3 C53 C131 C94 -179.5(3) .
C93 N7 C132 N8 -179.5(3) .
C93 N7 C132 C138 -1.0(4) .
C149 N8 C132 N7 -169.7(3) .
C149 N8 C132 C138 12.2(6) .
C160 C128 C134 C67 0.0(5) .
C124 C67 C134 C128 -2.2(5) .
C35 C67 C134 C128 177.5(3) .
C73 N10 C135 C145 -0.9(4) .
C73 N10 C135 C102 175.4(3) .
C93 C102 C135 N10 -22.7(5) .
C158 C102 C135 N10 159.0(3) .
C93 C102 C135 C145 152.7(4) .
C158 C102 C135 C145 -25.5(5) .
C82 C129 C136 C199 -1.7(6) .
C30 N13 C137 C148 32.0(5) .
C30 N13 C137 C142 -147.9(3) .
N7 C132 C138 C139 1.6(4) .
N8 C132 C138 C139 179.8(4) .
C132 C138 C139 C93 -1.3(4) .
C102 C93 C139 C138 -176.5(4) .
N7 C93 C139 C138 0.8(4) .
C67 C124 C140 C160 -1.3(5) .
C58 C42 C141 C112 -171.7(3) .
C44 C42 C141 C112 11.2(5) .
C58 C42 C141 C156 -51.2(4) .
C44 C42 C141 C156 131.8(3) .
C58 C42 C141 C183 68.7(4) .
C44 C42 C141 C183 -108.4(4) .
C174 C130 C142 C137 -1.4(5) .
C155 C130 C142 C137 -176.9(3) .
C148 C137 C142 C130 -2.0(5) .
N13 C137 C142 C130 177.9(3) .
C86 C17 C143 C235 11.2(5) .
C46 C17 C143 C235 -171.6(3) .
C86 C17 C143 C236 131.1(4) .
C46 C17 C143 C236 -51.7(4) .
C86 C17 C143 C234 -108.4(4) .
C46 C17 C143 C234 68.9(4) .
N10 C135 C145 C123 2.3(4) .
C102 C135 C145 C123 -173.8(4) .
C73 C123 C145 C135 -2.8(4) .
C142 C137 C148 C186 4.6(6) .
N13 C137 C148 C186 -175.3(4) .
C132 N8 C149 C170 -163.9(4) .
C132 N8 C149 C195 18.7(6) .
C51 C61 C151 C133 -115.7(4) .
C71 C61 C151 C133 64.2(4) .
C51 C61 C151 C169 124.7(4) .
C71 C61 C151 C169 -55.4(4) .
C51 C61 C151 C104 4.0(5) .
C71 C61 C151 C104 -176.1(3) .
C51 C65 C153 C150 176.7(3) .
C34 C65 C153 C150 -4.9(5) .
C51 C65 C153 C184 -63.3(4) .
C34 C65 C153 C184 115.1(3) .
C51 C65 C153 C103 57.0(4) .
C34 C65 C153 C103 -124.6(3) .
C159 C152 C154 C198 -1.2(6) .
C174 C130 C155 C144 156.7(4) .
C142 C130 C155 C144 -28.0(5) .
C174 C130 C155 C197 -82.9(4) .
C142 C130 C155 C197 92.4(4) .
C174 C130 C155 C200 36.6(5) .
C142 C130 C155 C200 -148.1(4) .
C175 C105 C157 C194 -0.8(5) .
C83 C105 C157 C194 -177.5(3) .
C93 C102 C158 C171 123.4(4) .
C135 C102 C158 C171 -58.3(5) .
C93 C102 C158 C179 -57.8(5) .
C135 C102 C158 C179 120.5(4) .
C154 C152 C159 C163 0.1(5) .
C154 C152 C159 C18 -179.1(3) .
C50 C18 C159 C163 130.8(4) .
C49 C18 C159 C163 -51.1(4) .
C50 C18 C159 C152 -50.0(5) .
C49 C18 C159 C152 128.1(3) .
C134 C128 C160 C140 1.5(5) .
C124 C140 C160 C128 -0.9(5) .
C98 C120 C162 C212 2.7(6) .
N6 C120 C162 C212 -179.4(4) .
C152 C159 C163 C191 0.5(6) .
C18 C159 C163 C191 179.8(3) .
C173 C161 C165 C122 -2.0(6) .
C173 C161 C165 C201 177.9(4) .
C118 C122 C165 C161 -1.5(5) .
C118 C122 C165 C201 178.6(3) .
C195 C149 C170 C188 -1.8(6) .
N8 C149 C170 C188 -179.4(3) .
C179 C158 C171 C187 1.0(6) .
C102 C158 C171 C187 179.9(3) .
C115 C107 C172 C177 0.9(6) .
C165 C161 C173 C113 3.7(6) .
C165 C161 C173 C196 -179.3(4) .
C118 C113 C173 C161 -2.0(6) .
C118 C113 C173 C196 -179.0(4) .
C142 C130 C174 C186 2.6(6) .
C155 C130 C174 C186 178.1(4) .
C157 C105 C175 C189 0.9(5) .
C83 C105 C175 C189 177.7(3) .
C129 C82 C176 C181 -0.1(5) .
C40 C82 C176 C181 -178.3(3) .
C107 C172 C177 C121 -0.2(6) .
C77 C121 C177 C172 -1.4(6) .
C171 C158 C179 C192 -0.1(6) .
C102 C158 C179 C192 -179.0(4) .
C82 C176 C181 C199 -0.3(6) .
C137 C148 C186 C174 -3.4(6) .
C137 C148 C186 C203 176.8(4) .
C130 C174 C186 C148 -0.2(6) .
C130 C174 C186 C203 179.6(4) .
C192 C167 C187 C171 0.1(6) .
C158 C171 C187 C167 -1.0(6) .
C149 C170 C188 C206 -2.2(6) .
C149 C170 C188 C214 -180.0(4) .
C194 C182 C189 C175 1.5(7) .
C105 C175 C189 C182 -1.3(6) .
C159 C163 C191 C198 -0.2(6) .
C187 C167 C192 C179 0.8(6) .
C158 C179 C192 C167 -0.8(6) .
C189 C182 C194 C157 -1.3(6) .
C105 C157 C194 C182 0.9(6) .
C170 C149 C195 C209 5.0(6) .
N8 C149 C195 C209 -177.6(4) .
C161 C173 C196 C210 153.9(4) .
C113 C173 C196 C210 -29.2(6) .
C161 C173 C196 C216 33.1(6) .
C113 C173 C196 C216 -150.0(5) .
C161 C173 C196 C221 -87.7(5) .
C113 C173 C196 C221 89.2(5) .
C152 C154 C198 C191 1.5(7) .
C163 C191 C198 C154 -0.8(7) .
C176 C181 C199 C136 -0.3(6) .
C129 C136 C199 C181 1.3(6) .
C161 C165 C201 C205 -56.6(5) .
C122 C165 C201 C205 123.3(4) .
C161 C165 C201 C211 63.9(5) .
C122 C165 C201 C211 -116.2(4) .
C161 C165 C201 C202 -176.2(4) .
C122 C165 C201 C202 3.7(5) .
C148 C186 C203 C180 2.2(6) .
C174 C186 C203 C180 -177.5(4) .
C148 C186 C203 C225 -118.0(5) .
C174 C186 C203 C225 62.3(6) .
C148 C186 C203 C219 123.4(5) .
C174 C186 C203 C219 -56.4(6) .
C170 C188 C206 C209 3.2(7) .
C214 C188 C206 C209 -178.9(4) .
C212 C204 C208 C98 1.9(7) .
C212 C204 C208 C224 177.6(5) .
C120 C98 C208 C204 -0.3(6) .
C120 C98 C208 C224 -176.1(4) .
C188 C206 C209 C195 -0.2(7) .
C188 C206 C209 C215 178.1(5) .
C149 C195 C209 C206 -4.0(7) .
C149 C195 C209 C215 177.8(4) .
C120 C162 C212 C204 -1.1(7) .
C120 C162 C212 C217 177.6(5) .
C208 C204 C212 C162 -1.2(8) .
C208 C204 C212 C217 -179.9(5) .
C170 C188 C214 C226 104.9(5) .
C206 C188 C214 C226 -72.8(5) .
C170 C188 C214 C218 -16.7(6) .
C206 C188 C214 C218 165.6(4) .
C170 C188 C214 C227 -135.2(5) .
C206 C188 C214 C227 47.1(6) .
C206 C209 C215 C233 -104.3(6) .
C195 C209 C215 C233 73.9(6) .
C206 C209 C215 C231 15.0(7) .
C195 C209 C215 C231 -166.8(5) .
C206 C209 C215 C232 128.6(5) .
C195 C209 C215 C232 -53.2(7) .
C162 C212 C217 C229 130.7(7) .
C204 C212 C217 C229 -50.6(9) .
C162 C212 C217 C228 13.0(9) .
C204 C212 C217 C228 -168.3(6) .
C162 C212 C217 C230 -106.4(7) .
C204 C212 C217 C230 72.3(7) .
C204 C208 C224 C223 -93.6(6) .
C98 C208 C224 C223 82.0(6) .
C204 C208 C224 C222 147.2(5) .
C98 C208 C224 C222 -37.2(7) .
C204 C208 C224 C220 26.6(7) .
C98 C208 C224 C220 -157.8(5) .
C244 C237 C241 C242 176.6(9) .
C237 C241 C242 C240 176.9(8) .
C241 C237 C244 C239 171.9(8) .
C246 C238 C245 C247 -176.3(7) .
C245 C238 C246 C243 -179.3(6) .
C238 C245 C247 C252 -177.3(6) .
C257 C255 C256 C259 -176.3(9) .
C251 C248 C249 C254 -169.5(9) .
C256 C255 C257 C258 178.7(9) .
C249 C248 C251 C253 175.0(8) .
C248 C249 C254 C250 174.3(8) .
C255 C256 C259 C263 -169.5(10) .
C272 C273 C274 C275 170(3) .
C273 C274 C275 C276 151(3) .
C274 C275 C276 C277 -39(5) .
C272 C278 C279 C280 -135(2) 5_665
C278 C279 C280 C281 -159(2) .
C279 C280 C281 C282 -82(3) .
C280 C281 C282 C283 -99(3) .
C284 C285 C286 C287 9(5) .
C289 C288 C287 C286 -173(3) .
C285 C286 C287 C288 -163(3) .
